data_4086272
loop_
_publ_author_name
'Martin, Justin R.'
'Lucius, Aaron L.'
'Gray, Gary M.'

_publ_section_title
;
 Metallathiacrown Ethers: Synthesis and Characterization of
 Transition-Metal Complexes Containing \a,\w-Bis(phosphite)-Polythioether
 Ligands and an Evaluation of Their Soft Metal Binding Capabilities
;
_journal_issue 18
_journal_name_full Organometallics
_journal_page_first 4605
_journal_paper_doi 10.1021/acs.organomet.5b00693
_journal_volume 34
_journal_year 2015
_chemical_formula_sum 'C37 H34 Cl4 Mo O10 P2 Pt S3'
_chemical_formula_weight 1229.59
_chemical_name_systematic
;
 ?
;
_space_group_crystal_system triclinic
_space_group_IT_number 2
_space_group_name_Hall '-P 1'
_space_group_name_H-M_alt 'P -1'
_symmetry_space_group_name_Hall '-P 1'
_symmetry_space_group_name_H-M 'P -1'
_atom_sites_solution_hydrogens geom
_audit_creation_method SHELXL-2013
_cell_angle_alpha 69.6010(10)
_cell_angle_beta 80.1060(10)
_cell_angle_gamma 88.8760(10)
_cell_formula_units_Z 4
_cell_length_a 10.8001(3)
_cell_length_b 19.3783(5)
_cell_length_c 22.6139(5)
_cell_measurement_reflns_used 15976
_cell_measurement_temperature 102(2)
_cell_measurement_theta_max 70.73
_cell_measurement_theta_min 2.12
_cell_volume 4365.87(19)
_computing_cell_refinement 'SAINT (Bruker AXS, 2012)'
_computing_data_collection 'APEX2 (Version 2012.10-0)'
_computing_data_reduction 'SADABS V2012/1 (Bruker AXS)'
_computing_structure_refinement 'SHELXL-2013 (Sheldrick, 2013)'
_computing_structure_solution 'SHELXTL-97 (Sheldrick, 2008)'
_diffrn_ambient_temperature 102(2)
_diffrn_measured_fraction_theta_full 0.967
_diffrn_measured_fraction_theta_max 0.951
_diffrn_measurement_device_type 'Bruker SMART BREEZE CCD'
_diffrn_measurement_method 'omega and phi scans'
_diffrn_radiation_type CuK\a
_diffrn_radiation_wavelength 1.54178
_diffrn_reflns_av_R_equivalents 0.0737
_diffrn_reflns_av_unetI/netI 0.0535
_diffrn_reflns_laue_measured_fraction_full 0.967
_diffrn_reflns_laue_measured_fraction_max 0.951
_diffrn_reflns_limit_h_max 13
_diffrn_reflns_limit_h_min -13
_diffrn_reflns_limit_k_max 22
_diffrn_reflns_limit_k_min -23
_diffrn_reflns_limit_l_max 27
_diffrn_reflns_limit_l_min -27
_diffrn_reflns_number 85233
_diffrn_reflns_point_group_measured_fraction_full 0.967
_diffrn_reflns_point_group_measured_fraction_max 0.951
_diffrn_reflns_theta_full 67.679
_diffrn_reflns_theta_max 70.733
_diffrn_reflns_theta_min 2.117
_diffrn_source 'fine-focused sealed tube'
_exptl_absorpt_coefficient_mu 13.012
_exptl_absorpt_correction_T_max 0.63924
_exptl_absorpt_correction_T_min 0.50715
_exptl_absorpt_correction_type numerical
_exptl_absorpt_process_details 'SADABS 2013'
_exptl_crystal_colour yellow
_exptl_crystal_density_diffrn 1.871
_exptl_crystal_density_meas ?
_exptl_crystal_description cut
_exptl_crystal_F_000 2408
_exptl_crystal_size_max 0.119
_exptl_crystal_size_mid 0.074
_exptl_crystal_size_min 0.073
_refine_diff_density_max 1.370
_refine_diff_density_min -0.926
_refine_diff_density_rms 0.134
_refine_ls_extinction_method none
_refine_ls_goodness_of_fit_ref 1.031
_refine_ls_hydrogen_treatment constr
_refine_ls_matrix_type full
_refine_ls_number_parameters 1045
_refine_ls_number_reflns 15976
_refine_ls_number_restraints 0
_refine_ls_restrained_S_all 1.031
_refine_ls_R_factor_all 0.0430
_refine_ls_R_factor_gt 0.0325
_refine_ls_shift/su_max 0.079
_refine_ls_shift/su_mean 0.002
_refine_ls_structure_factor_coef Fsqd
_refine_ls_weighting_details 'w=1/[\s^2^(Fo^2^)+(0.0229P)^2^+5.8327P] where P=(Fo^2^+2Fc^2^)/3'
_refine_ls_weighting_scheme calc
_refine_ls_wR_factor_gt 0.0754
_refine_ls_wR_factor_ref 0.0825
_reflns_Friedel_coverage 0.000
_reflns_number_gt 13603
_reflns_number_total 15976
_reflns_threshold_expression 'I > 2\s(I)'
_cod_data_source_file om5b00693_si_002.cif
_cod_data_source_block jrmi6511a
_cod_depositor_comments
;
The following automatic conversions were performed:

'_exptl_crystal_density_meas' value 'not measured' was changed to '?'
- the value is perceived as not measured.

Automatic conversion script
Id: cif_fix_values 3271 2015-04-21 07:52:19Z andrius 
;
_cod_database_code 4086272
_shelx_space_group_comment
;
The symmetry employed for this shelxl refinement is uniquely defined
by the following loop, which should always be used as a source of
symmetry information in preference to the above space-group names.
They are only intended as comments.
;
_shelx_estimated_absorpt_t_min 0.307
_shelx_estimated_absorpt_t_max 0.450
_shelxl_version_number 2013-4

loop_
_space_group_symop_operation_xyz
'x, y, z'
'-x, -y, -z'

loop_
_atom_site_label
_atom_site_type_symbol
_atom_site_fract_x
_atom_site_fract_y
_atom_site_fract_z
_atom_site_U_iso_or_equiv
_atom_site_adp_type
_atom_site_occupancy
_atom_site_site_symmetry_order
_atom_site_calc_flag
_atom_site_refinement_flags_posn
_atom_site_refinement_flags_adp
Pt Pt 0.62459(2) -0.09030(2) 0.07238(2) 0.03154(6) Uani 1 1 d . .
PtA Pt 1.13921(2) 0.40245(2) 0.55982(2) 0.02814(6) Uani 1 1 d . .
Mo Mo 0.09809(3) -0.07525(2) 0.36389(2) 0.02779(8) Uani 1 1 d . .
MoA Mo 0.68476(3) 0.43676(2) 0.86485(2) 0.02846(8) Uani 1 1 d . .
S1 S 0.61270(10) -0.09163(6) 0.17299(5) 0.0315(2) Uani 1 1 d . .
S1A S 1.15386(10) 0.39724(6) 0.65937(5) 0.0294(2) Uani 1 1 d . .
S2A S 0.94876(10) 0.34315(6) 0.59703(5) 0.0302(2) Uani 1 1 d . .
P1A P 0.87305(11) 0.50937(6) 0.79748(5) 0.0297(2) Uani 1 1 d . .
S2 S 0.44677(11) -0.16266(6) 0.10365(5) 0.0341(2) Uani 1 1 d . .
P1 P 0.27884(11) 0.00775(6) 0.30241(5) 0.0300(2) Uani 1 1 d . .
P2 P -0.01238(11) -0.03575(6) 0.27273(5) 0.0320(2) Uani 1 1 d . .
S3A S 0.61420(10) 0.33848(6) 0.64374(6) 0.0351(2) Uani 1 1 d . .
Cl2A Cl 1.12726(10) 0.41084(7) 0.45615(5) 0.0376(2) Uani 1 1 d . .
Cl1A Cl 1.34095(10) 0.45449(7) 0.52673(5) 0.0389(3) Uani 1 1 d . .
S3 S 0.10536(11) -0.17231(7) 0.13430(6) 0.0379(3) Uani 1 1 d . .
Cl2 Cl 0.64393(11) -0.08866(7) -0.03179(6) 0.0455(3) Uani 1 1 d . .
P2A P 0.55600(11) 0.48107(6) 0.78144(5) 0.0310(2) Uani 1 1 d . .
Cl3S Cl 0.71968(12) 0.78455(7) 0.32300(6) 0.0459(3) Uani 1 1 d . .
Cl2S Cl 0.89910(18) 0.67201(10) 0.10000(9) 0.0804(5) Uani 1 1 d . .
O9 O 0.3819(3) -0.02786(17) 0.26332(15) 0.0351(7) Uani 1 1 d . .
O1 O -0.1196(3) -0.19531(18) 0.43986(16) 0.0410(8) Uani 1 1 d . .
O4 O 0.2218(3) -0.19609(18) 0.31187(16) 0.0426(8) Uani 1 1 d . .
O8 O -0.1656(3) -0.03865(16) 0.28321(14) 0.0323(7) Uani 1 1 d . .
Cl1S Cl 0.74854(12) 0.73042(7) 0.18913(6) 0.0484(3) Uani 1 1 d . .
O7 O 0.0178(3) 0.04864(18) 0.22508(15) 0.0383(7) Uani 1 1 d . .
O10 O 0.0139(3) -0.08598(18) 0.22999(15) 0.0376(7) Uani 1 1 d . .
O2 O 0.2395(3) -0.1347(2) 0.48206(17) 0.0482(9) Uani 1 1 d . .
O5 O 0.3729(3) 0.03673(16) 0.33851(14) 0.0319(7) Uani 1 1 d . .
O6 O 0.2454(3) 0.08465(17) 0.25251(15) 0.0363(7) Uani 1 1 d . .
Cl1 Cl 0.80814(11) -0.01939(8) 0.04633(6) 0.0481(3) Uani 1 1 d . .
O10A O 0.5657(3) 0.43111(18) 0.73822(14) 0.0355(7) Uani 1 1 d . .
O7A O 0.5781(3) 0.56590(17) 0.73384(15) 0.0365(7) Uani 1 1 d . .
O8A O 0.4033(3) 0.47673(16) 0.80210(14) 0.0318(7) Uani 1 1 d . .
O5A O 0.9770(3) 0.53776(16) 0.82921(14) 0.0306(7) Uani 1 1 d . .
O6A O 0.8444(3) 0.58545(16) 0.74464(14) 0.0340(7) Uani 1 1 d . .
O9A O 0.9657(3) 0.46743(17) 0.75947(15) 0.0350(7) Uani 1 1 d . .
O4A O 0.7496(3) 0.31046(17) 0.80832(15) 0.0406(8) Uani 1 1 d . .
Cl4S Cl 0.50813(13) 0.80936(7) 0.41131(7) 0.0541(3) Uani 1 1 d . .
C32 C 0.3789(4) -0.1493(3) 0.1784(2) 0.0359(11) Uani 1 1 d . .
H32A H 0.3437 -0.0999 0.1692 0.043 Uiso 1 1 calc R U
H32B H 0.3101 -0.1868 0.2024 0.043 Uiso 1 1 calc R U
C31 C 0.4814(4) -0.1567(3) 0.2172(2) 0.0331(10) Uani 1 1 d . .
H31A H 0.5114 -0.2075 0.2289 0.040 Uiso 1 1 calc R U
H31B H 0.4472 -0.1479 0.2574 0.040 Uiso 1 1 calc R U
C30 C 0.5496(4) -0.0031(2) 0.1713(2) 0.0342(10) Uani 1 1 d . .
H30A H 0.6140 0.0365 0.1457 0.041 Uiso 1 1 calc R U
H30B H 0.4757 0.0054 0.1495 0.041 Uiso 1 1 calc R U
C29 C 0.5106(4) 0.0020(3) 0.2375(2) 0.0355(10) Uani 1 1 d . .
H29A H 0.5678 -0.0263 0.2662 0.043 Uiso 1 1 calc R U
H29B H 0.5159 0.0540 0.2346 0.043 Uiso 1 1 calc R U
C1 C -0.0426(4) -0.1505(2) 0.4127(2) 0.0316(10) Uani 1 1 d . .
C4 C 0.1783(4) -0.1523(3) 0.3299(2) 0.0341(10) Uani 1 1 d . .
C18 C -0.2283(4) 0.0093(2) 0.3111(2) 0.0326(10) Uani 1 1 d . .
C20 C -0.2328(4) 0.0837(3) 0.2736(2) 0.0349(10) Uani 1 1 d . .
C19 C -0.1738(4) 0.1124(2) 0.2048(2) 0.0348(10) Uani 1 1 d . .
C17 C -0.0551(4) 0.0929(3) 0.1824(2) 0.0364(11) Uani 1 1 d . .
C27 C -0.0017(5) 0.1202(3) 0.1184(2) 0.0407(11) Uani 1 1 d . .
H27 H 0.0793 0.1057 0.1043 0.049 Uiso 1 1 calc R U
C25 C -0.0666(5) 0.1689(3) 0.0745(2) 0.0448(12) Uani 1 1 d . .
H25 H -0.0299 0.1884 0.0303 0.054 Uiso 1 1 calc R U
C23 C -0.1843(5) 0.1888(3) 0.0954(2) 0.0415(12) Uani 1 1 d . .
H23 H -0.2295 0.2216 0.0654 0.050 Uiso 1 1 calc R U
C21 C -0.2372(5) 0.1613(3) 0.1596(3) 0.0417(12) Uani 1 1 d . .
H21 H -0.3183 0.1760 0.1733 0.050 Uiso 1 1 calc R U
C22 C -0.3029(4) 0.1287(3) 0.3034(2) 0.0391(11) Uani 1 1 d . .
H22 H -0.3083 0.1795 0.2795 0.047 Uiso 1 1 calc R U
C24 C -0.3636(5) 0.1007(3) 0.3660(3) 0.0438(12) Uani 1 1 d . .
H24 H -0.4091 0.1321 0.3853 0.053 Uiso 1 1 calc R U
C26 C -0.3582(4) 0.0267(3) 0.4010(2) 0.0419(12) Uani 1 1 d . .
H26 H -0.4004 0.0074 0.4442 0.050 Uiso 1 1 calc R U
C28 C -0.2919(4) -0.0198(3) 0.3736(2) 0.0379(11) Uani 1 1 d . .
H28 H -0.2902 -0.0709 0.3974 0.045 Uiso 1 1 calc R U
C36 C -0.0426(4) -0.0759(3) 0.1734(2) 0.0349(10) Uani 1 1 d . .
H36A H -0.0832 -0.0279 0.1607 0.042 Uiso 1 1 calc R U
H36B H -0.1076 -0.1154 0.1830 0.042 Uiso 1 1 calc R U
C35 C 0.0600(4) -0.0783(3) 0.1197(2) 0.0363(10) Uani 1 1 d . .
H35A H 0.1337 -0.0471 0.1171 0.044 Uiso 1 1 calc R U
H35B H 0.0294 -0.0588 0.0784 0.044 Uiso 1 1 calc R U
C34 C 0.2172(4) -0.1604(3) 0.0609(2) 0.0387(11) Uani 1 1 d . .
H34A H 0.2400 -0.2098 0.0601 0.046 Uiso 1 1 calc R U
H34B H 0.1743 -0.1364 0.0241 0.046 Uiso 1 1 calc R U
C33 C 0.3377(4) -0.1158(3) 0.0512(2) 0.0364(10) Uani 1 1 d . .
H33A H 0.3158 -0.0691 0.0582 0.044 Uiso 1 1 calc R U
H33B H 0.3805 -0.1031 0.0061 0.044 Uiso 1 1 calc R U
C2 C 0.1899(4) -0.1125(3) 0.4394(2) 0.0353(10) Uani 1 1 d . .
C3 C 0.0136(4) 0.0000(2) 0.4018(2) 0.0357(10) Uani 1 1 d . .
O3 O -0.0352(3) 0.03766(19) 0.42714(17) 0.0470(9) Uani 1 1 d . .
C5 C 0.3339(4) 0.0918(3) 0.3640(2) 0.0328(10) Uani 1 1 d . .
C15 C 0.2988(5) 0.0716(3) 0.4295(2) 0.0389(11) Uani 1 1 d . .
H15 H 0.2940 0.0211 0.4561 0.047 Uiso 1 1 calc R U
C11 C 0.2763(5) 0.1994(3) 0.4166(3) 0.0494(13) Uani 1 1 d . .
H11 H 0.2573 0.2365 0.4349 0.059 Uiso 1 1 calc R U
C7 C 0.3378(4) 0.1652(2) 0.3223(2) 0.0324(10) Uani 1 1 d . .
C8 C 0.3721(4) 0.1864(2) 0.2520(2) 0.0321(10) Uani 1 1 d . .
C6 C 0.3303(4) 0.1452(2) 0.2193(2) 0.0337(10) Uani 1 1 d . .
C16 C 0.3592(5) 0.1646(3) 0.1535(2) 0.0374(11) Uani 1 1 d . .
H16 H 0.3287 0.1349 0.1329 0.045 Uiso 1 1 calc R U
C14 C 0.4335(5) 0.2279(3) 0.1179(2) 0.0405(11) Uani 1 1 d . .
H14 H 0.4553 0.2418 0.0727 0.049 Uiso 1 1 calc R U
C12 C 0.4758(5) 0.2710(3) 0.1490(2) 0.0413(11) Uani 1 1 d . .
H12 H 0.5257 0.3148 0.1248 0.050 Uiso 1 1 calc R U
C10 C 0.4459(4) 0.2507(2) 0.2144(2) 0.0367(11) Uani 1 1 d . .
H10 H 0.4758 0.2807 0.2349 0.044 Uiso 1 1 calc R U
C31A C 1.0159(4) 0.3391(3) 0.7080(2) 0.0335(10) Uani 1 1 d . .
H31C H 1.0357 0.2867 0.7173 0.040 Uiso 1 1 calc R U
H31D H 0.9947 0.3475 0.7492 0.040 Uiso 1 1 calc R U
C32A C 0.9047(4) 0.3555(3) 0.6742(2) 0.0322(10) Uani 1 1 d . .
H32C H 0.8800 0.4068 0.6677 0.039 Uiso 1 1 calc R U
H32D H 0.8324 0.3217 0.7004 0.039 Uiso 1 1 calc R U
C33A C 0.8346(4) 0.3965(3) 0.5516(2) 0.0330(10) Uani 1 1 d . .
H33C H 0.8200 0.4418 0.5621 0.040 Uiso 1 1 calc R U
H33D H 0.8695 0.4114 0.5053 0.040 Uiso 1 1 calc R U
C34A C 0.7084(4) 0.3540(3) 0.5653(2) 0.0352(10) Uani 1 1 d . .
H34C H 0.7252 0.3056 0.5606 0.042 Uiso 1 1 calc R U
H34D H 0.6585 0.3814 0.5323 0.042 Uiso 1 1 calc R U
C35A C 0.5601(4) 0.4308(3) 0.6323(2) 0.0345(10) Uani 1 1 d . .
H35C H 0.6334 0.4660 0.6193 0.041 Uiso 1 1 calc R U
H35D H 0.5092 0.4456 0.5977 0.041 Uiso 1 1 calc R U
C36A C 0.4818(4) 0.4326(3) 0.6938(2) 0.0353(10) Uani 1 1 d . .
H36C H 0.4335 0.4780 0.6851 0.042 Uiso 1 1 calc R U
H36D H 0.4215 0.3896 0.7127 0.042 Uiso 1 1 calc R U
C17A C 0.4991(4) 0.6020(3) 0.6902(2) 0.0341(10) Uani 1 1 d . .
C27A C 0.5462(5) 0.6209(3) 0.6263(2) 0.0414(12) Uani 1 1 d . .
H27A H 0.6282 0.6075 0.6124 0.050 Uiso 1 1 calc R U
C25A C 0.4726(5) 0.6602(3) 0.5818(2) 0.0474(13) Uani 1 1 d . .
H25A H 0.5037 0.6727 0.5372 0.057 Uiso 1 1 calc R U
C23A C 0.3547(5) 0.6810(3) 0.6022(2) 0.0449(12) Uani 1 1 d . .
H23A H 0.3051 0.7087 0.5719 0.054 Uiso 1 1 calc R U
C21A C 0.3093(4) 0.6613(3) 0.6674(2) 0.0382(11) Uani 1 1 d . .
H21A H 0.2282 0.6759 0.6813 0.046 Uiso 1 1 calc R U
C19A C 0.3802(4) 0.6205(2) 0.7130(2) 0.0317(10) Uani 1 1 d . .
C20A C 0.3307(4) 0.5999(2) 0.7825(2) 0.0315(10) Uani 1 1 d . .
C22A C 0.2645(4) 0.6487(3) 0.8083(2) 0.0365(11) Uani 1 1 d . .
H22A H 0.2479 0.6960 0.7802 0.044 Uiso 1 1 calc R U
C24A C 0.2229(4) 0.6300(3) 0.8731(2) 0.0380(11) Uani 1 1 d . .
H24A H 0.1779 0.6642 0.8892 0.046 Uiso 1 1 calc R U
C26A C 0.2465(4) 0.5613(3) 0.9151(2) 0.0397(11) Uani 1 1 d . .
H26A H 0.2203 0.5489 0.9600 0.048 Uiso 1 1 calc R U
C28A C 0.3085(4) 0.5109(3) 0.8909(2) 0.0371(11) Uani 1 1 d . .
H28A H 0.3235 0.4634 0.9192 0.045 Uiso 1 1 calc R U
C18A C 0.3482(4) 0.5298(2) 0.8259(2) 0.0319(10) Uani 1 1 d . .
C5A C 0.9375(4) 0.5879(2) 0.8603(2) 0.0299(9) Uani 1 1 d . .
C7A C 0.9239(4) 0.6611(3) 0.8242(2) 0.0335(10) Uani 1 1 d . .
C8A C 0.9535(4) 0.6896(2) 0.7531(2) 0.0310(10) Uani 1 1 d . .
C10A C 1.0172(4) 0.7578(3) 0.7198(2) 0.0374(11) Uani 1 1 d . .
H10A H 1.0386 0.7868 0.7432 0.045 Uiso 1 1 calc R U
C14A C 1.0183(4) 0.7431(3) 0.6190(2) 0.0406(11) Uani 1 1 d . .
H14A H 1.0407 0.7609 0.5736 0.049 Uiso 1 1 calc R U
C16A C 0.9539(4) 0.6760(3) 0.6503(2) 0.0359(10) Uani 1 1 d . .
H16A H 0.9315 0.6477 0.6265 0.043 Uiso 1 1 calc R U
C6A C 0.9221(4) 0.6501(2) 0.7161(2) 0.0322(10) Uani 1 1 d . .
C9A C 0.8896(4) 0.7084(3) 0.8580(2) 0.0380(11) Uani 1 1 d . .
H9A H 0.8781 0.7588 0.8350 0.046 Uiso 1 1 calc R U
C11A C 0.8718(5) 0.6837(3) 0.9242(3) 0.0450(13) Uani 1 1 d . .
H11A H 0.8478 0.7171 0.9461 0.054 Uiso 1 1 calc R U
C13A C 0.8888(5) 0.6106(3) 0.9587(2) 0.0417(12) Uani 1 1 d . .
H13A H 0.8780 0.5939 1.0041 0.050 Uiso 1 1 calc R U
C15A C 0.9218(4) 0.5621(3) 0.9265(2) 0.0371(11) Uani 1 1 d . .
H15A H 0.9335 0.5117 0.9495 0.045 Uiso 1 1 calc R U
C29A C 1.0918(4) 0.4950(3) 0.7262(2) 0.0335(10) Uani 1 1 d . .
H29C H 1.1543 0.4662 0.7509 0.040 Uiso 1 1 calc R U
H29D H 1.1031 0.5472 0.7219 0.040 Uiso 1 1 calc R U
C30A C 1.1121(4) 0.4886(2) 0.6602(2) 0.0323(10) Uani 1 1 d . .
H30C H 1.1797 0.5247 0.6319 0.039 Uiso 1 1 calc R U
H30D H 1.0341 0.5020 0.6421 0.039 Uiso 1 1 calc R U
C4A C 0.7293(4) 0.3564(2) 0.8289(2) 0.0319(10) Uani 1 1 d . .
C3A C 0.6307(4) 0.5179(3) 0.9035(2) 0.0384(11) Uani 1 1 d . .
O3A O 0.5984(3) 0.5589(2) 0.92730(18) 0.0487(9) Uani 1 1 d . .
C1A C 0.5345(5) 0.3727(3) 0.9205(2) 0.0357(10) Uani 1 1 d . .
O1A O 0.4505(3) 0.33433(19) 0.95176(16) 0.0483(9) Uani 1 1 d . .
C2A C 0.7852(5) 0.3894(3) 0.9351(2) 0.0357(11) Uani 1 1 d . .
O2A O 0.8395(3) 0.36011(19) 0.97483(16) 0.0448(8) Uani 1 1 d . .
C2S C 0.6292(5) 0.7485(3) 0.4008(2) 0.0408(11) Uani 1 1 d . .
H2S1 H 0.6842 0.7418 0.4330 0.049 Uiso 1 1 calc R U
H2S2 H 0.5910 0.6998 0.4074 0.049 Uiso 1 1 calc R U
C12A C 1.0501(4) 0.7842(3) 0.6536(2) 0.0400(11) Uani 1 1 d . .
H12A H 1.0944 0.8305 0.6321 0.048 Uiso 1 1 calc R U
C9 C 0.3097(5) 0.2186(3) 0.3507(2) 0.0405(11) Uani 1 1 d . .
H9 H 0.3135 0.2691 0.3243 0.049 Uiso 1 1 calc R U
C13 C 0.2707(5) 0.1256(3) 0.4560(2) 0.0462(13) Uani 1 1 d . .
H13 H 0.2474 0.1123 0.5011 0.055 Uiso 1 1 calc R U
C1S C 0.8063(5) 0.7443(3) 0.1080(2) 0.0484(13) Uani 1 1 d . .
H1S1 H 0.7348 0.7480 0.0850 0.058 Uiso 1 1 calc R U
H1S2 H 0.8570 0.7913 0.0881 0.058 Uiso 1 1 calc R U

loop_
_atom_site_aniso_label
_atom_site_aniso_U_11
_atom_site_aniso_U_22
_atom_site_aniso_U_33
_atom_site_aniso_U_23
_atom_site_aniso_U_13
_atom_site_aniso_U_12
Pt 0.02780(10) 0.03595(12) 0.02781(10) -0.00881(8) -0.00209(8) 0.00308(8)
PtA 0.02560(10) 0.03001(11) 0.02791(10) -0.01009(8) -0.00224(7) -0.00065(7)
Mo 0.02829(18) 0.0252(2) 0.02820(18) -0.00788(14) -0.00374(14) 0.00168(13)
MoA 0.03110(19) 0.0253(2) 0.02711(17) -0.00822(14) -0.00243(14) 0.00168(14)
S1 0.0273(5) 0.0349(6) 0.0293(5) -0.0083(5) -0.0031(4) 0.0002(4)
S1A 0.0274(5) 0.0308(6) 0.0289(5) -0.0093(4) -0.0040(4) 0.0005(4)
S2A 0.0298(5) 0.0306(6) 0.0306(5) -0.0127(4) -0.0020(4) -0.0017(4)
P1A 0.0336(6) 0.0258(6) 0.0300(6) -0.0107(5) -0.0043(5) -0.0006(4)
S2 0.0356(6) 0.0337(6) 0.0327(6) -0.0125(5) -0.0033(5) 0.0008(5)
P1 0.0321(6) 0.0292(6) 0.0289(6) -0.0100(5) -0.0061(5) -0.0002(4)
P2 0.0290(6) 0.0335(7) 0.0314(6) -0.0088(5) -0.0055(5) 0.0014(5)
S3A 0.0303(6) 0.0333(7) 0.0392(6) -0.0112(5) -0.0021(5) -0.0030(4)
Cl2A 0.0335(6) 0.0494(7) 0.0314(5) -0.0176(5) -0.0017(4) -0.0031(5)
Cl1A 0.0280(5) 0.0482(7) 0.0346(6) -0.0078(5) -0.0035(4) -0.0056(5)
S3 0.0341(6) 0.0345(7) 0.0427(6) -0.0125(5) -0.0027(5) -0.0010(5)
Cl2 0.0422(6) 0.0605(8) 0.0335(6) -0.0193(6) 0.0002(5) 0.0015(5)
P2A 0.0299(6) 0.0304(7) 0.0287(6) -0.0077(5) -0.0009(5) 0.0034(4)
Cl3S 0.0489(7) 0.0441(7) 0.0394(6) -0.0109(5) -0.0011(5) -0.0005(5)
Cl2S 0.0923(13) 0.0951(13) 0.0790(11) -0.0596(10) -0.0240(10) 0.0452(10)
O9 0.0317(16) 0.0376(19) 0.0381(17) -0.0180(15) -0.0012(14) -0.0038(13)
O1 0.0344(18) 0.041(2) 0.0451(19) -0.0156(16) 0.0006(15) -0.0034(15)
O4 0.044(2) 0.0282(19) 0.048(2) -0.0119(16) 0.0079(16) -0.0005(14)
O8 0.0303(16) 0.0288(18) 0.0361(17) -0.0088(13) -0.0070(13) 0.0005(12)
Cl1S 0.0492(7) 0.0514(8) 0.0392(6) -0.0127(6) -0.0016(5) 0.0097(6)
O7 0.0307(17) 0.042(2) 0.0338(17) -0.0016(14) -0.0068(14) -0.0018(14)
O10 0.0354(17) 0.044(2) 0.0378(18) -0.0175(15) -0.0112(14) 0.0081(14)
O2 0.050(2) 0.053(2) 0.038(2) -0.0066(17) -0.0173(17) 0.0052(17)
O5 0.0338(16) 0.0285(17) 0.0363(17) -0.0140(14) -0.0086(13) 0.0035(13)
O6 0.0392(18) 0.0310(19) 0.0360(17) -0.0044(14) -0.0144(14) -0.0034(13)
Cl1 0.0312(6) 0.0666(9) 0.0342(6) -0.0028(6) -0.0042(5) -0.0085(5)
O10A 0.0339(17) 0.046(2) 0.0314(16) -0.0178(15) -0.0096(14) 0.0092(14)
O7A 0.0251(15) 0.038(2) 0.0369(17) -0.0030(14) -0.0007(13) 0.0020(13)
O8A 0.0301(16) 0.0264(17) 0.0345(16) -0.0088(13) 0.0017(13) 0.0019(12)
O5A 0.0331(16) 0.0285(17) 0.0323(16) -0.0126(13) -0.0074(13) 0.0033(12)
O6A 0.0375(17) 0.0283(18) 0.0340(17) -0.0071(13) -0.0080(14) -0.0052(13)
O9A 0.0328(17) 0.0337(19) 0.0390(18) -0.0162(14) 0.0006(14) -0.0059(13)
O4A 0.052(2) 0.0293(19) 0.0378(18) -0.0113(15) -0.0016(15) 0.0033(15)
Cl4S 0.0484(7) 0.0449(8) 0.0699(9) -0.0266(7) 0.0012(6) 0.0001(6)
C32 0.034(2) 0.040(3) 0.032(2) -0.014(2) 0.004(2) -0.005(2)
C31 0.034(2) 0.033(3) 0.026(2) -0.0079(19) 0.0030(19) -0.0030(19)
C30 0.035(2) 0.029(3) 0.034(2) -0.008(2) -0.002(2) -0.0056(19)
C29 0.031(2) 0.040(3) 0.037(3) -0.017(2) -0.002(2) -0.0028(19)
C1 0.031(2) 0.029(3) 0.031(2) -0.0084(19) -0.0031(19) 0.0028(19)
C4 0.033(2) 0.031(3) 0.032(2) -0.006(2) -0.0001(19) -0.0032(19)
C18 0.025(2) 0.032(3) 0.039(3) -0.012(2) -0.0050(19) -0.0006(18)
C20 0.030(2) 0.036(3) 0.041(3) -0.015(2) -0.012(2) -0.0001(19)
C19 0.043(3) 0.023(3) 0.039(3) -0.008(2) -0.017(2) -0.0024(19)
C17 0.039(3) 0.029(3) 0.037(3) -0.004(2) -0.012(2) -0.0059(19)
C27 0.041(3) 0.037(3) 0.037(3) -0.005(2) -0.005(2) -0.010(2)
C25 0.055(3) 0.036(3) 0.038(3) -0.004(2) -0.012(2) -0.014(2)
C23 0.055(3) 0.025(3) 0.044(3) -0.007(2) -0.021(2) 0.000(2)
C21 0.045(3) 0.028(3) 0.053(3) -0.012(2) -0.016(2) -0.001(2)
C22 0.037(3) 0.037(3) 0.045(3) -0.015(2) -0.010(2) 0.001(2)
C24 0.034(3) 0.052(4) 0.053(3) -0.026(3) -0.013(2) 0.006(2)
C26 0.030(2) 0.053(3) 0.042(3) -0.015(2) -0.007(2) 0.002(2)
C28 0.030(2) 0.042(3) 0.040(3) -0.011(2) -0.006(2) 0.000(2)
C36 0.029(2) 0.042(3) 0.039(3) -0.017(2) -0.013(2) 0.0040(19)
C35 0.033(2) 0.037(3) 0.033(2) -0.006(2) -0.005(2) 0.0038(19)
C34 0.034(3) 0.046(3) 0.039(3) -0.018(2) -0.008(2) 0.005(2)
C33 0.033(2) 0.041(3) 0.034(2) -0.012(2) -0.004(2) 0.003(2)
C2 0.036(3) 0.036(3) 0.033(2) -0.012(2) -0.005(2) 0.002(2)
C3 0.036(3) 0.027(3) 0.041(3) -0.007(2) -0.008(2) 0.0035(19)
O3 0.052(2) 0.040(2) 0.051(2) -0.0206(17) -0.0054(17) 0.0106(16)
C5 0.029(2) 0.038(3) 0.037(2) -0.017(2) -0.0113(19) 0.0053(19)
C15 0.043(3) 0.039(3) 0.034(2) -0.013(2) -0.006(2) 0.006(2)
C11 0.060(3) 0.048(4) 0.049(3) -0.027(3) -0.013(3) 0.016(3)
C7 0.030(2) 0.028(3) 0.039(3) -0.010(2) -0.0090(19) 0.0008(18)
C8 0.028(2) 0.029(3) 0.038(2) -0.010(2) -0.0062(19) 0.0051(18)
C6 0.030(2) 0.029(3) 0.039(3) -0.009(2) -0.006(2) -0.0012(18)
C16 0.042(3) 0.032(3) 0.035(2) -0.007(2) -0.012(2) 0.003(2)
C14 0.041(3) 0.041(3) 0.033(2) -0.005(2) -0.005(2) 0.005(2)
C12 0.036(3) 0.033(3) 0.047(3) -0.005(2) -0.006(2) -0.003(2)
C10 0.035(2) 0.025(3) 0.047(3) -0.008(2) -0.010(2) 0.0009(19)
C31A 0.034(2) 0.031(3) 0.032(2) -0.011(2) 0.0014(19) -0.0051(19)
C32A 0.032(2) 0.035(3) 0.029(2) -0.0133(19) 0.0030(19) -0.0042(18)
C33A 0.030(2) 0.037(3) 0.032(2) -0.013(2) -0.0046(19) -0.0020(19)
C34A 0.031(2) 0.042(3) 0.034(2) -0.016(2) -0.0037(19) -0.0029(19)
C35A 0.037(2) 0.035(3) 0.032(2) -0.010(2) -0.009(2) 0.0049(19)
C36A 0.028(2) 0.044(3) 0.036(2) -0.016(2) -0.0081(19) 0.0046(19)
C17A 0.032(2) 0.031(3) 0.034(2) -0.005(2) -0.006(2) -0.0003(19)
C27A 0.034(3) 0.040(3) 0.040(3) -0.005(2) 0.001(2) 0.001(2)
C25A 0.047(3) 0.048(3) 0.035(3) -0.004(2) 0.000(2) 0.003(2)
C23A 0.042(3) 0.041(3) 0.042(3) -0.002(2) -0.010(2) 0.002(2)
C21A 0.028(2) 0.040(3) 0.044(3) -0.012(2) -0.006(2) 0.005(2)
C19A 0.027(2) 0.028(3) 0.035(2) -0.0063(19) -0.0003(19) -0.0005(17)
C20A 0.026(2) 0.030(3) 0.037(2) -0.011(2) -0.0046(19) -0.0038(17)
C22A 0.033(2) 0.029(3) 0.046(3) -0.012(2) -0.007(2) 0.0007(19)
C24A 0.032(2) 0.039(3) 0.047(3) -0.023(2) 0.000(2) 0.000(2)
C26A 0.035(3) 0.045(3) 0.039(3) -0.019(2) 0.001(2) -0.001(2)
C28A 0.033(2) 0.034(3) 0.039(3) -0.010(2) -0.002(2) 0.0005(19)
C18A 0.028(2) 0.027(3) 0.039(2) -0.011(2) -0.0023(19) 0.0002(17)
C5A 0.028(2) 0.031(3) 0.034(2) -0.016(2) -0.0043(18) -0.0024(17)
C7A 0.028(2) 0.035(3) 0.040(3) -0.016(2) -0.008(2) 0.0015(18)
C8A 0.029(2) 0.022(2) 0.041(3) -0.0098(19) -0.0073(19) 0.0043(17)
C10A 0.036(3) 0.028(3) 0.050(3) -0.014(2) -0.010(2) 0.0010(19)
C14A 0.038(3) 0.036(3) 0.037(3) 0.000(2) -0.008(2) 0.004(2)
C16A 0.041(3) 0.030(3) 0.036(2) -0.009(2) -0.011(2) 0.002(2)
C6A 0.030(2) 0.024(3) 0.041(3) -0.0089(19) -0.006(2) 0.0007(18)
C9A 0.038(3) 0.033(3) 0.044(3) -0.016(2) -0.005(2) 0.004(2)
C11A 0.042(3) 0.047(3) 0.052(3) -0.029(3) 0.000(2) -0.005(2)
C13A 0.038(3) 0.056(4) 0.036(3) -0.024(2) -0.003(2) -0.007(2)
C15A 0.038(3) 0.034(3) 0.038(3) -0.012(2) -0.005(2) -0.005(2)
C29A 0.031(2) 0.034(3) 0.036(2) -0.014(2) -0.0019(19) -0.0045(18)
C30A 0.032(2) 0.031(3) 0.032(2) -0.0107(19) -0.0022(19) -0.0005(18)
C4A 0.031(2) 0.028(3) 0.033(2) -0.007(2) -0.0003(19) 0.0016(18)
C3A 0.036(3) 0.036(3) 0.039(3) -0.009(2) -0.005(2) 0.002(2)
O3A 0.051(2) 0.046(2) 0.058(2) -0.0299(19) -0.0073(18) 0.0110(17)
C1A 0.040(3) 0.032(3) 0.029(2) -0.006(2) -0.001(2) 0.002(2)
O1A 0.046(2) 0.041(2) 0.043(2) -0.0009(16) 0.0031(17) -0.0054(16)
C2A 0.042(3) 0.034(3) 0.032(2) -0.015(2) -0.001(2) -0.002(2)
O2A 0.053(2) 0.049(2) 0.0341(18) -0.0116(16) -0.0176(17) 0.0097(17)
C2S 0.041(3) 0.042(3) 0.039(3) -0.014(2) -0.007(2) -0.002(2)
C12A 0.035(3) 0.024(3) 0.053(3) -0.003(2) -0.010(2) 0.0009(19)
C9 0.044(3) 0.033(3) 0.045(3) -0.015(2) -0.010(2) 0.006(2)
C13 0.050(3) 0.054(4) 0.037(3) -0.019(2) -0.007(2) 0.011(2)
C1S 0.054(3) 0.055(4) 0.039(3) -0.022(3) -0.007(2) 0.010(3)

loop_
_atom_type_symbol
_atom_type_description
_atom_type_scat_dispersion_real
_atom_type_scat_dispersion_imag
_atom_type_scat_source
C C 0.0181 0.0091 'International Tables Vol C Tables 4.2.6.8 and 6.1.1.4'
O O 0.0492 0.0322 'International Tables Vol C Tables 4.2.6.8 and 6.1.1.4'
P P 0.2955 0.4335 'International Tables Vol C Tables 4.2.6.8 and 6.1.1.4'
S S 0.3331 0.5567 'International Tables Vol C Tables 4.2.6.8 and 6.1.1.4'
Cl Cl 0.3639 0.7018 'International Tables Vol C Tables 4.2.6.8 and 6.1.1.4'
Mo Mo -0.0483 2.7339 'International Tables Vol C Tables 4.2.6.8 and 6.1.1.4'
Pt Pt -4.5932 6.9264 'International Tables Vol C Tables 4.2.6.8 and 6.1.1.4'
H H 0.0000 0.0000 'International Tables Vol C Tables 4.2.6.8 and 6.1.1.4'

loop_
_geom_angle_atom_site_label_1
_geom_angle_atom_site_label_2
_geom_angle_atom_site_label_3
_geom_angle
S1 Pt S2 89.87(4)
S1 Pt Cl1 87.26(4)
S2 Pt Cl1 176.76(4)
S1 Pt Cl2 178.14(4)
S2 Pt Cl2 91.72(4)
Cl1 Pt Cl2 91.13(4)
S1A PtA S2A 90.21(4)
S1A PtA Cl1A 87.82(4)
S2A PtA Cl1A 175.32(4)
S1A PtA Cl2A 178.44(4)
S2A PtA Cl2A 91.11(4)
Cl1A PtA Cl2A 90.92(4)
C1 Mo C4 87.02(17)
C1 Mo C2 89.73(18)
C4 Mo C2 89.85(19)
C1 Mo C3 91.13(18)
C4 Mo C3 177.79(18)
C2 Mo C3 88.93(18)
C1 Mo P1 175.12(13)
C4 Mo P1 88.17(13)
C2 Mo P1 89.45(13)
C3 Mo P1 93.66(13)
C1 Mo P2 88.97(13)
C4 Mo P2 87.96(14)
C2 Mo P2 177.51(13)
C3 Mo P2 93.22(14)
P1 Mo P2 91.67(4)
C4A MoA C1A 87.60(18)
C4A MoA C2A 90.08(18)
C1A MoA C2A 88.86(19)
C4A MoA C3A 177.50(18)
C1A MoA C3A 90.03(19)
C2A MoA C3A 90.67(18)
C4A MoA P2A 85.36(14)
C1A MoA P2A 87.16(14)
C2A MoA P2A 174.07(13)
C3A MoA P2A 93.73(14)
C4A MoA P1A 90.05(13)
C1A MoA P1A 177.24(14)
C2A MoA P1A 89.69(14)
C3A MoA P1A 92.33(13)
P2A MoA P1A 94.09(4)
C31 S1 C30 103.2(2)
C31 S1 Pt 102.85(15)
C30 S1 Pt 104.81(15)
C30A S1A C31A 103.2(2)
C30A S1A PtA 104.29(15)
C31A S1A PtA 102.40(15)
C33A S2A C32A 102.5(2)
C33A S2A PtA 109.59(15)
C32A S2A PtA 102.03(14)
O9A P1A O6A 106.04(17)
O9A P1A O5A 97.88(16)
O6A P1A O5A 100.87(16)
O9A P1A MoA 114.82(12)
O6A P1A MoA 114.21(12)
O5A P1A MoA 120.67(12)
C33 S2 C32 102.0(2)
C33 S2 Pt 106.98(16)
C32 S2 Pt 101.80(15)
O9 P1 O6 106.89(17)
O9 P1 O5 97.68(16)
O6 P1 O5 100.41(16)
O9 P1 Mo 113.84(12)
O6 P1 Mo 115.06(13)
O5 P1 Mo 120.64(12)
O10 P2 O7 106.95(18)
O10 P2 O8 98.62(17)
O7 P2 O8 100.15(16)
O10 P2 Mo 112.39(13)
O7 P2 Mo 115.39(13)
O8 P2 Mo 121.16(12)
C35A S3A C34A 99.9(2)
C35 S3 C34 100.3(2)
O10A P2A O7A 107.49(18)
O10A P2A O8A 97.99(17)
O7A P2A O8A 100.14(16)
O10A P2A MoA 111.78(12)
O7A P2A MoA 117.93(13)
O8A P2A MoA 119.07(12)
C29 O9 P1 123.8(3)
C18 O8 P2 117.3(3)
C17 O7 P2 128.0(3)
C36 O10 P2 123.9(3)
C5 O5 P1 119.2(3)
C6 O6 P1 125.3(3)
C36A O10A P2A 125.3(3)
C17A O7A P2A 124.1(3)
C18A O8A P2A 117.9(3)
C5A O5A P1A 116.9(3)
C6A O6A P1A 127.8(3)
C29A O9A P1A 123.7(3)
C31 C32 S2 108.0(3)
C31 C32 H32A 110.1
S2 C32 H32A 110.1
C31 C32 H32B 110.1
S2 C32 H32B 110.1
H32A C32 H32B 108.4
C32 C31 S1 111.3(3)
C32 C31 H31A 109.4
S1 C31 H31A 109.4
C32 C31 H31B 109.4
S1 C31 H31B 109.4
H31A C31 H31B 108.0
C29 C30 S1 113.5(3)
C29 C30 H30A 108.9
S1 C30 H30A 108.9
C29 C30 H30B 108.9
S1 C30 H30B 108.9
H30A C30 H30B 107.7
O9 C29 C30 109.0(4)
O9 C29 H29A 109.9
C30 C29 H29A 109.9
O9 C29 H29B 109.9
C30 C29 H29B 109.9
H29A C29 H29B 108.3
O1 C1 Mo 177.3(4)
O4 C4 Mo 178.8(4)
C28 C18 O8 118.5(4)
C28 C18 C20 122.2(4)
O8 C18 C20 119.1(4)
C18 C20 C22 116.6(4)
C18 C20 C19 121.4(4)
C22 C20 C19 121.9(4)
C17 C19 C21 117.2(4)
C17 C19 C20 122.6(4)
C21 C19 C20 120.3(4)
C27 C17 C19 121.8(5)
C27 C17 O7 117.5(4)
C19 C17 O7 120.5(4)
C17 C27 C25 119.8(5)
C17 C27 H27 120.1
C25 C27 H27 120.1
C23 C25 C27 119.5(5)
C23 C25 H25 120.3
C27 C25 H25 120.3
C25 C23 C21 120.4(5)
C25 C23 H23 119.8
C21 C23 H23 119.8
C23 C21 C19 121.3(5)
C23 C21 H21 119.3
C19 C21 H21 119.3
C24 C22 C20 121.6(5)
C24 C22 H22 119.2
C20 C22 H22 119.2
C22 C24 C26 119.9(5)
C22 C24 H24 120.1
C26 C24 H24 120.1
C24 C26 C28 120.7(5)
C24 C26 H26 119.7
C28 C26 H26 119.7
C18 C28 C26 119.0(5)
C18 C28 H28 120.5
C26 C28 H28 120.5
O10 C36 C35 108.3(4)
O10 C36 H36A 110.0
C35 C36 H36A 110.0
O10 C36 H36B 110.0
C35 C36 H36B 110.0
H36A C36 H36B 108.4
C36 C35 S3 109.6(3)
C36 C35 H35A 109.8
S3 C35 H35A 109.8
C36 C35 H35B 109.8
S3 C35 H35B 109.8
H35A C35 H35B 108.2
C33 C34 S3 116.4(3)
C33 C34 H34A 108.2
S3 C34 H34A 108.2
C33 C34 H34B 108.2
S3 C34 H34B 108.2
H34A C34 H34B 107.3
C34 C33 S2 114.2(3)
C34 C33 H33A 108.7
S2 C33 H33A 108.7
C34 C33 H33B 108.7
S2 C33 H33B 108.7
H33A C33 H33B 107.6
O2 C2 Mo 178.5(4)
O3 C3 Mo 175.0(4)
C15 C5 C7 122.7(4)
C15 C5 O5 118.2(4)
C7 C5 O5 119.0(4)
C5 C15 C13 119.2(5)
C5 C15 H15 120.4
C13 C15 H15 120.4
C9 C11 C13 119.8(5)
C9 C11 H11 120.1
C13 C11 H11 120.1
C9 C7 C5 116.6(4)
C9 C7 C8 120.9(4)
C5 C7 C8 122.5(4)
C6 C8 C10 116.4(4)
C6 C8 C7 122.0(4)
C10 C8 C7 121.6(4)
C16 C6 C8 123.0(4)
C16 C6 O6 116.9(4)
C8 C6 O6 119.8(4)
C6 C16 C14 119.1(5)
C6 C16 H16 120.5
C14 C16 H16 120.5
C16 C14 C12 119.5(5)
C16 C14 H14 120.3
C12 C14 H14 120.3
C10 C12 C14 120.4(5)
C10 C12 H12 119.8
C14 C12 H12 119.8
C12 C10 C8 121.6(5)
C12 C10 H10 119.2
C8 C10 H10 119.2
C32A C31A S1A 111.4(3)
C32A C31A H31C 109.4
S1A C31A H31C 109.4
C32A C31A H31D 109.4
S1A C31A H31D 109.4
H31C C31A H31D 108.0
C31A C32A S2A 108.3(3)
C31A C32A H32C 110.0
S2A C32A H32C 110.0
C31A C32A H32D 110.0
S2A C32A H32D 110.0
H32C C32A H32D 108.4
C34A C33A S2A 113.0(3)
C34A C33A H33C 109.0
S2A C33A H33C 109.0
C34A C33A H33D 109.0
S2A C33A H33D 109.0
H33C C33A H33D 107.8
C33A C34A S3A 115.4(3)
C33A C34A H34C 108.4
S3A C34A H34C 108.4
C33A C34A H34D 108.4
S3A C34A H34D 108.4
H34C C34A H34D 107.5
C36A C35A S3A 109.8(3)
C36A C35A H35C 109.7
S3A C35A H35C 109.7
C36A C35A H35D 109.7
S3A C35A H35D 109.7
H35C C35A H35D 108.2
O10A C36A C35A 108.5(4)
O10A C36A H36C 110.0
C35A C36A H36C 110.0
O10A C36A H36D 110.0
C35A C36A H36D 110.0
H36C C36A H36D 108.4
C27A C17A C19A 122.7(4)
C27A C17A O7A 117.9(4)
C19A C17A O7A 119.4(4)
C17A C27A C25A 119.3(5)
C17A C27A H27A 120.4
C25A C27A H27A 120.4
C23A C25A C27A 120.1(5)
C23A C25A H25A 120.0
C27A C25A H25A 120.0
C25A C23A C21A 119.5(5)
C25A C23A H23A 120.3
C21A C23A H23A 120.3
C23A C21A C19A 121.4(4)
C23A C21A H21A 119.3
C19A C21A H21A 119.3
C17A C19A C21A 117.0(4)
C17A C19A C20A 122.1(4)
C21A C19A C20A 120.9(4)
C22A C20A C18A 116.6(4)
C22A C20A C19A 122.3(4)
C18A C20A C19A 121.1(4)
C24A C22A C20A 121.8(5)
C24A C22A H22A 119.1
C20A C22A H22A 119.1
C22A C24A C26A 120.2(4)
C22A C24A H24A 119.9
C26A C24A H24A 119.9
C28A C26A C24A 119.4(4)
C28A C26A H26A 120.3
C24A C26A H26A 120.3
C18A C28A C26A 119.9(5)
C18A C28A H28A 120.0
C26A C28A H28A 120.0
C28A C18A O8A 119.1(4)
C28A C18A C20A 121.9(4)
O8A C18A C20A 118.9(4)
C15A C5A C7A 122.8(4)
C15A C5A O5A 117.3(4)
C7A C5A O5A 119.8(4)
C5A C7A C9A 116.8(4)
C5A C7A C8A 122.1(4)
C9A C7A C8A 120.9(4)
C10A C8A C6A 116.6(4)
C10A C8A C7A 120.7(4)
C6A C8A C7A 122.7(4)
C12A C10A C8A 121.7(4)
C12A C10A H10A 119.1
C8A C10A H10A 119.1
C16A C14A C12A 120.0(5)
C16A C14A H14A 120.0
C12A C14A H14A 120.0
C6A C16A C14A 119.8(4)
C6A C16A H16A 120.1
C14A C16A H16A 120.1
C16A C6A C8A 122.2(4)
C16A C6A O6A 116.9(4)
C8A C6A O6A 120.6(4)
C11A C9A C7A 121.5(5)
C11A C9A H9A 119.3
C7A C9A H9A 119.3
C9A C11A C13A 120.3(4)
C9A C11A H11A 119.9
C13A C11A H11A 119.9
C11A C13A C15A 119.6(5)
C11A C13A H13A 120.2
C15A C13A H13A 120.2
C5A C15A C13A 119.1(5)
C5A C15A H15A 120.5
C13A C15A H15A 120.5
O9A C29A C30A 109.4(3)
O9A C29A H29C 109.8
C30A C29A H29C 109.8
O9A C29A H29D 109.8
C30A C29A H29D 109.8
H29C C29A H29D 108.2
C29A C30A S1A 114.4(3)
C29A C30A H30C 108.7
S1A C30A H30C 108.7
C29A C30A H30D 108.7
S1A C30A H30D 108.7
H30C C30A H30D 107.6
O4A C4A MoA 177.2(4)
O3A C3A MoA 176.3(4)
O1A C1A MoA 177.9(4)
O2A C2A MoA 177.1(4)
Cl3S C2S Cl4S 110.4(3)
Cl3S C2S H2S1 109.6
Cl4S C2S H2S1 109.6
Cl3S C2S H2S2 109.6
Cl4S C2S H2S2 109.6
H2S1 C2S H2S2 108.1
C14A C12A C10A 119.7(5)
C14A C12A H12A 120.1
C10A C12A H12A 120.1
C11 C9 C7 121.5(5)
C11 C9 H9 119.3
C7 C9 H9 119.3
C15 C13 C11 120.1(5)
C15 C13 H13 119.9
C11 C13 H13 119.9
Cl2S C1S Cl1S 111.1(3)
Cl2S C1S H1S1 109.4
Cl1S C1S H1S1 109.4
Cl2S C1S H1S2 109.4
Cl1S C1S H1S2 109.4
H1S1 C1S H1S2 108.0

loop_
_geom_bond_atom_site_label_1
_geom_bond_atom_site_label_2
_geom_bond_distance
Pt S1 2.2478(11)
Pt S2 2.2588(11)
Pt Cl1 2.3035(12)
Pt Cl2 2.3180(11)
PtA S1A 2.2508(11)
PtA S2A 2.2546(11)
PtA Cl1A 2.3074(11)
PtA Cl2A 2.3189(11)
Mo C1 2.011(4)
Mo C4 2.023(5)
Mo C2 2.028(5)
Mo C3 2.060(5)
Mo P1 2.4417(12)
Mo P2 2.4430(12)
MoA C4A 2.010(4)
MoA C1A 2.012(5)
MoA C2A 2.020(5)
MoA C3A 2.080(5)
MoA P2A 2.4401(12)
MoA P1A 2.4472(12)
S1 C31 1.818(4)
S1 C30 1.824(5)
S1A C30A 1.825(4)
S1A C31A 1.826(4)
S2A C33A 1.813(5)
S2A C32A 1.825(4)
P1A O9A 1.600(3)
P1A O6A 1.606(3)
P1A O5A 1.630(3)
S2 C33 1.819(5)
S2 C32 1.825(4)
P1 O9 1.598(3)
P1 O6 1.604(3)
P1 O5 1.625(3)
P2 O10 1.585(3)
P2 O7 1.617(3)
P2 O8 1.630(3)
S3A C35A 1.815(5)
S3A C34A 1.815(4)
S3 C35 1.808(5)
S3 C34 1.822(5)
P2A O10A 1.589(3)
P2A O7A 1.616(3)
P2A O8A 1.631(3)
Cl3S C2S 1.765(5)
Cl2S C1S 1.749(5)
O9 C29 1.457(5)
O1 C1 1.141(5)
O4 C4 1.125(5)
O8 C18 1.399(5)
Cl1S C1S 1.760(5)
O7 C17 1.394(6)
O10 C36 1.462(5)
O2 C2 1.133(6)
O5 C5 1.406(5)
O6 C6 1.406(5)
O10A C36A 1.456(5)
O7A C17A 1.405(5)
O8A C18A 1.397(5)
O5A C5A 1.405(5)
O6A C6A 1.407(5)
O9A C29A 1.450(5)
O4A C4A 1.140(5)
Cl4S C2S 1.784(5)
C32 C31 1.503(7)
C32 H32A 0.9900
C32 H32B 0.9900
C31 H31A 0.9900
C31 H31B 0.9900
C30 C29 1.521(6)
C30 H30A 0.9900
C30 H30B 0.9900
C29 H29A 0.9900
C29 H29B 0.9900
C18 C28 1.383(6)
C18 C20 1.400(7)
C20 C22 1.413(6)
C20 C19 1.484(7)
C19 C17 1.391(7)
C19 C21 1.398(7)
C17 C27 1.379(7)
C27 C25 1.389(7)
C27 H27 0.9500
C25 C23 1.375(7)
C25 H25 0.9500
C23 C21 1.381(7)
C23 H23 0.9500
C21 H21 0.9500
C22 C24 1.375(7)
C22 H22 0.9500
C24 C26 1.381(7)
C24 H24 0.9500
C26 C28 1.384(7)
C26 H26 0.9500
C28 H28 0.9500
C36 C35 1.510(6)
C36 H36A 0.9900
C36 H36B 0.9900
C35 H35A 0.9900
C35 H35B 0.9900
C34 C33 1.517(6)
C34 H34A 0.9900
C34 H34B 0.9900
C33 H33A 0.9900
C33 H33B 0.9900
C3 O3 1.146(5)
C5 C15 1.378(6)
C5 C7 1.402(6)
C15 C13 1.382(7)
C15 H15 0.9500
C11 C9 1.387(7)
C11 C13 1.393(7)
C11 H11 0.9500
C7 C9 1.399(6)
C7 C8 1.478(6)
C8 C6 1.388(6)
C8 C10 1.406(6)
C6 C16 1.380(6)
C16 C14 1.388(7)
C16 H16 0.9500
C14 C12 1.391(7)
C14 H14 0.9500
C12 C10 1.372(7)
C12 H12 0.9500
C10 H10 0.9500
C31A C32A 1.502(6)
C31A H31C 0.9900
C31A H31D 0.9900
C32A H32C 0.9900
C32A H32D 0.9900
C33A C34A 1.533(6)
C33A H33C 0.9900
C33A H33D 0.9900
C34A H34C 0.9900
C34A H34D 0.9900
C35A C36A 1.512(6)
C35A H35C 0.9900
C35A H35D 0.9900
C36A H36C 0.9900
C36A H36D 0.9900
C17A C27A 1.366(6)
C17A C19A 1.389(6)
C27A C25A 1.394(7)
C27A H27A 0.9500
C25A C23A 1.381(7)
C25A H25A 0.9500
C23A C21A 1.387(7)
C23A H23A 0.9500
C21A C19A 1.399(7)
C21A H21A 0.9500
C19A C20A 1.482(6)
C20A C22A 1.399(6)
C20A C18A 1.404(6)
C22A C24A 1.375(7)
C22A H22A 0.9500
C24A C26A 1.388(7)
C24A H24A 0.9500
C26A C28A 1.385(6)
C26A H26A 0.9500
C28A C18A 1.377(6)
C28A H28A 0.9500
C5A C15A 1.383(6)
C5A C7A 1.388(6)
C7A C9A 1.392(6)
C7A C8A 1.485(6)
C8A C10A 1.397(6)
C8A C6A 1.397(6)
C10A C12A 1.386(7)
C10A H10A 0.9500
C14A C16A 1.378(7)
C14A C12A 1.381(7)
C14A H14A 0.9500
C16A C6A 1.378(6)
C16A H16A 0.9500
C9A C11A 1.384(7)
C9A H9A 0.9500
C11A C13A 1.385(7)
C11A H11A 0.9500
C13A C15A 1.385(7)
C13A H13A 0.9500
C15A H15A 0.9500
C29A C30A 1.517(6)
C29A H29C 0.9900
C29A H29D 0.9900
C30A H30C 0.9900
C30A H30D 0.9900
C3A O3A 1.124(6)
C1A O1A 1.147(6)
C2A O2A 1.134(6)
C2S H2S1 0.9900
C2S H2S2 0.9900
C12A H12A 0.9500
C9 H9 0.9500
C13 H13 0.9500
C1S H1S1 0.9900
C1S H1S2 0.9900

loop_
_geom_hbond_atom_site_label_D
_geom_hbond_atom_site_label_H
_geom_hbond_atom_site_label_A
_geom_hbond_distance_DH
_geom_hbond_distance_HA
_geom_hbond_distance_DA
_geom_hbond_angle_DHA
_geom_hbond_site_symmetry_A
C2S H2S2 Cl1A 0.99 2.98 3.729(5) 133.3 2_766
C2S H2S2 S3A 0.99 2.89 3.610(5) 130.4 2_666
C2S H2S1 O1 0.99 2.52 3.308(6) 136.4 1_665
C16A H16A Cl2A 0.95 2.66 3.605(5) 170.6 2_766
C27A H27A Cl2A 0.95 2.91 3.841(5) 167.9 2_766
C36A H36D Cl1S 0.99 2.98 3.923(5) 159.9 2_666
C35A H35D Cl1A 0.99 2.59 3.556(5) 165.2 1_455
C34A H34D Cl1A 0.99 2.99 3.648(5) 125.0 2_766
C33A H33D Cl2A 0.99 2.82 3.465(4) 123.7 .
C33A H33C Cl2A 0.99 2.79 3.705(5) 153.1 2_766
C32A H32D O4A 0.99 2.39 3.038(5) 122.9 .
C32A H32D O4 0.99 2.63 3.294(5) 124.3 2_656
C32A H32D S3A 0.99 2.83 3.372(5) 115.1 .
C31A H31D O9A 0.99 2.42 3.095(5) 124.6 .
C16 H16 Cl2 0.95 2.70 3.550(5) 148.7 2_655
C33 H33B Cl2 0.99 2.82 3.462(5) 123.4 .
C33 H33A Cl2 0.99 2.93 3.836(5) 152.8 2_655
C34 H34B Cl1 0.99 2.87 3.521(5) 123.8 2_655
C35 H35B Cl1 0.99 2.96 3.608(5) 124.2 2_655
C35 H35B Cl1 0.99 2.64 3.400(5) 134.0 1_455
C31 H31B O4 0.99 2.56 3.148(5) 117.6 .
C31 H31B O9 0.99 2.46 3.130(5) 124.7 .
C31 H31A Cl1S 0.99 2.94 3.688(5) 133.0 1_545
C32 H32B O4A 0.99 2.60 3.337(6) 131.6 2_656
C32 H32B O4 0.99 2.44 3.034(5) 118.1 .
C32 H32B S3 0.99 2.86 3.360(5) 112.0 .
C2S H2S2 Cl1A 0.99 2.98 3.729(5) 133.3 2_766
C2S H2S2 S3A 0.99 2.89 3.610(5) 130.4 2_666
C2S H2S1 O1 0.99 2.52 3.308(6) 136.4 1_665
C16A H16A Cl2A 0.95 2.66 3.605(5) 170.6 2_766
C27A H27A Cl2A 0.95 2.91 3.841(5) 167.9 2_766
C36A H36D Cl1S 0.99 2.98 3.923(5) 159.9 2_666
C35A H35D Cl1A 0.99 2.59 3.556(5) 165.2 1_455
C34A H34D Cl1A 0.99 2.99 3.648(5) 125.0 2_766
C33A H33D Cl2A 0.99 2.82 3.465(4) 123.7 .
C33A H33C Cl2A 0.99 2.79 3.705(5) 153.1 2_766
C32A H32D O4A 0.99 2.39 3.038(5) 122.9 .
C32A H32D O4 0.99 2.63 3.294(5) 124.3 2_656
C32A H32D S3A 0.99 2.83 3.372(5) 115.1 .
C31A H31D O9A 0.99 2.42 3.095(5) 124.6 .
C16 H16 Cl2 0.95 2.70 3.550(5) 148.7 2_655
C33 H33B Cl2 0.99 2.82 3.462(5) 123.4 .
C33 H33A Cl2 0.99 2.93 3.836(5) 152.8 2_655
C34 H34B Cl1 0.99 2.87 3.521(5) 123.8 2_655
C35 H35B Cl1 0.99 2.96 3.608(5) 124.2 2_655
C35 H35B Cl1 0.99 2.64 3.400(5) 134.0 1_455
C31 H31B O4 0.99 2.56 3.148(5) 117.6 .
C31 H31B O9 0.99 2.46 3.130(5) 124.7 .
C31 H31A Cl1S 0.99 2.94 3.688(5) 133.0 1_545
C32 H32B O4A 0.99 2.60 3.337(6) 131.6 2_656
C32 H32B O4 0.99 2.44 3.034(5) 118.1 .
C32 H32B S3 0.99 2.86 3.360(5) 112.0 .
C2S H2S2 Cl1A 0.99 2.98 3.729(5) 133.3 2_766
C2S H2S2 S3A 0.99 2.89 3.610(5) 130.4 2_666
C2S H2S1 O1 0.99 2.52 3.308(6) 136.4 1_665
C16A H16A Cl2A 0.95 2.66 3.605(5) 170.6 2_766
C27A H27A Cl2A 0.95 2.91 3.841(5) 167.9 2_766
C36A H36D Cl1S 0.99 2.98 3.923(5) 159.9 2_666
C35A H35D Cl1A 0.99 2.59 3.556(5) 165.2 1_455
C34A H34D Cl1A 0.99 2.99 3.648(5) 125.0 2_766
C33A H33D Cl2A 0.99 2.82 3.465(4) 123.7 .
C33A H33C Cl2A 0.99 2.79 3.705(5) 153.1 2_766
C32A H32D O4A 0.99 2.39 3.038(5) 122.9 .
C32A H32D O4 0.99 2.63 3.294(5) 124.3 2_656
C32A H32D S3A 0.99 2.83 3.372(5) 115.1 .
C31A H31D O9A 0.99 2.42 3.095(5) 124.6 .
C16 H16 Cl2 0.95 2.70 3.550(5) 148.7 2_655
C33 H33B Cl2 0.99 2.82 3.462(5) 123.4 .
C33 H33A Cl2 0.99 2.93 3.836(5) 152.8 2_655
C34 H34B Cl1 0.99 2.87 3.521(5) 123.8 2_655
C35 H35B Cl1 0.99 2.96 3.608(5) 124.2 2_655
C35 H35B Cl1 0.99 2.64 3.400(5) 134.0 1_455
C31 H31B O4 0.99 2.56 3.148(5) 117.6 .
C31 H31B O9 0.99 2.46 3.130(5) 124.7 .
C31 H31A Cl1S 0.99 2.94 3.688(5) 133.0 1_545
C32 H32B O4A 0.99 2.60 3.337(6) 131.6 2_656
C32 H32B O4 0.99 2.44 3.034(5) 118.1 .
C32 H32B S3 0.99 2.86 3.360(5) 112.0 .
C2S H2S2 Cl1A 0.99 2.98 3.729(5) 133.3 2_766
C2S H2S2 S3A 0.99 2.89 3.610(5) 130.4 2_666
C2S H2S1 O1 0.99 2.52 3.308(6) 136.4 1_665
C16A H16A Cl2A 0.95 2.66 3.605(5) 170.6 2_766
C27A H27A Cl2A 0.95 2.91 3.841(5) 167.9 2_766
C36A H36D Cl1S 0.99 2.98 3.923(5) 159.9 2_666
C35A H35D Cl1A 0.99 2.59 3.556(5) 165.2 1_455
C34A H34D Cl1A 0.99 2.99 3.648(5) 125.0 2_766
C33A H33D Cl2A 0.99 2.82 3.465(4) 123.7 .
C33A H33C Cl2A 0.99 2.79 3.705(5) 153.1 2_766
C32A H32D O4A 0.99 2.39 3.038(5) 122.9 .
C32A H32D O4 0.99 2.63 3.294(5) 124.3 2_656
C32A H32D S3A 0.99 2.83 3.372(5) 115.1 .
C31A H31D O9A 0.99 2.42 3.095(5) 124.6 .
C16 H16 Cl2 0.95 2.70 3.550(5) 148.7 2_655
C33 H33B Cl2 0.99 2.82 3.462(5) 123.4 .
C33 H33A Cl2 0.99 2.93 3.836(5) 152.8 2_655
C34 H34B Cl1 0.99 2.87 3.521(5) 123.8 2_655
C35 H35B Cl1 0.99 2.96 3.608(5) 124.2 2_655
C35 H35B Cl1 0.99 2.64 3.400(5) 134.0 1_455
C31 H31B O4 0.99 2.56 3.148(5) 117.6 .
C31 H31B O9 0.99 2.46 3.130(5) 124.7 .
C31 H31A Cl1S 0.99 2.94 3.688(5) 133.0 1_545
C32 H32B O4A 0.99 2.60 3.337(6) 131.6 2_656
C32 H32B O4 0.99 2.44 3.034(5) 118.1 .
C32 H32B S3 0.99 2.86 3.360(5) 112.0 .
C2S H2S2 Cl1A 0.99 2.98 3.729(5) 133.3 2_766
C2S H2S2 S3A 0.99 2.89 3.610(5) 130.4 2_666
C2S H2S1 O1 0.99 2.52 3.308(6) 136.4 1_665
C16A H16A Cl2A 0.95 2.66 3.605(5) 170.6 2_766
C27A H27A Cl2A 0.95 2.91 3.841(5) 167.9 2_766
C36A H36D Cl1S 0.99 2.98 3.923(5) 159.9 2_666
C35A H35D Cl1A 0.99 2.59 3.556(5) 165.2 1_455
C34A H34D Cl1A 0.99 2.99 3.648(5) 125.0 2_766
C33A H33D Cl2A 0.99 2.82 3.465(4) 123.7 .
C33A H33C Cl2A 0.99 2.79 3.705(5) 153.1 2_766
C32A H32D O4A 0.99 2.39 3.038(5) 122.9 .
C32A H32D O4 0.99 2.63 3.294(5) 124.3 2_656
C32A H32D S3A 0.99 2.83 3.372(5) 115.1 .
C31A H31D O9A 0.99 2.42 3.095(5) 124.6 .
C16 H16 Cl2 0.95 2.70 3.550(5) 148.7 2_655
C33 H33B Cl2 0.99 2.82 3.462(5) 123.4 .
C33 H33A Cl2 0.99 2.93 3.836(5) 152.8 2_655
C34 H34B Cl1 0.99 2.87 3.521(5) 123.8 2_655
C35 H35B Cl1 0.99 2.96 3.608(5) 124.2 2_655
C35 H35B Cl1 0.99 2.64 3.400(5) 134.0 1_455
C31 H31B O4 0.99 2.56 3.148(5) 117.6 .
C31 H31B O9 0.99 2.46 3.130(5) 124.7 .
C31 H31A Cl1S 0.99 2.94 3.688(5) 133.0 1_545
C32 H32B O4A 0.99 2.60 3.337(6) 131.6 2_656
C32 H32B O4 0.99 2.44 3.034(5) 118.1 .
C32 H32B S3 0.99 2.86 3.360(5) 112.0 .
C2S H2S2 Cl1A 0.99 2.98 3.729(5) 133.3 2_766
C2S H2S2 S3A 0.99 2.89 3.610(5) 130.4 2_666
C2S H2S1 O1 0.99 2.52 3.308(6) 136.4 1_665
C16A H16A Cl2A 0.95 2.66 3.605(5) 170.6 2_766
C27A H27A Cl2A 0.95 2.91 3.841(5) 167.9 2_766
C36A H36D Cl1S 0.99 2.98 3.923(5) 159.9 2_666
C35A H35D Cl1A 0.99 2.59 3.556(5) 165.2 1_455
C34A H34D Cl1A 0.99 2.99 3.648(5) 125.0 2_766
C33A H33D Cl2A 0.99 2.82 3.465(4) 123.7 .
C33A H33C Cl2A 0.99 2.79 3.705(5) 153.1 2_766
C32A H32D O4A 0.99 2.39 3.038(5) 122.9 .
C32A H32D O4 0.99 2.63 3.294(5) 124.3 2_656
C32A H32D S3A 0.99 2.83 3.372(5) 115.1 .
C31A H31D O9A 0.99 2.42 3.095(5) 124.6 .
C16 H16 Cl2 0.95 2.70 3.550(5) 148.7 2_655
C33 H33B Cl2 0.99 2.82 3.462(5) 123.4 .
C33 H33A Cl2 0.99 2.93 3.836(5) 152.8 2_655
C34 H34B Cl1 0.99 2.87 3.521(5) 123.8 2_655
C35 H35B Cl1 0.99 2.96 3.608(5) 124.2 2_655
C35 H35B Cl1 0.99 2.64 3.400(5) 134.0 1_455
C31 H31B O4 0.99 2.56 3.148(5) 117.6 .
C31 H31B O9 0.99 2.46 3.130(5) 124.7 .
C31 H31A Cl1S 0.99 2.94 3.688(5) 133.0 1_545
C32 H32B O4A 0.99 2.60 3.337(6) 131.6 2_656
C32 H32B O4 0.99 2.44 3.034(5) 118.1 .
C32 H32B S3 0.99 2.86 3.360(5) 112.0 .
C2S H2S2 Cl1A 0.99 2.98 3.729(5) 133.3 2_766
C2S H2S2 S3A 0.99 2.89 3.610(5) 130.4 2_666
C2S H2S1 O1 0.99 2.52 3.308(6) 136.4 1_665
C16A H16A Cl2A 0.95 2.66 3.605(5) 170.6 2_766
C27A H27A Cl2A 0.95 2.91 3.841(5) 167.9 2_766
C36A H36D Cl1S 0.99 2.98 3.923(5) 159.9 2_666
C35A H35D Cl1A 0.99 2.59 3.556(5) 165.2 1_455
C34A H34D Cl1A 0.99 2.99 3.648(5) 125.0 2_766
C33A H33D Cl2A 0.99 2.82 3.465(4) 123.7 .
C33A H33C Cl2A 0.99 2.79 3.705(5) 153.1 2_766
C32A H32D O4A 0.99 2.39 3.038(5) 122.9 .
C32A H32D O4 0.99 2.63 3.294(5) 124.3 2_656
C32A H32D S3A 0.99 2.83 3.372(5) 115.1 .
C31A H31D O9A 0.99 2.42 3.095(5) 124.6 .
C16 H16 Cl2 0.95 2.70 3.550(5) 148.7 2_655
C33 H33B Cl2 0.99 2.82 3.462(5) 123.4 .
C33 H33A Cl2 0.99 2.93 3.836(5) 152.8 2_655
C34 H34B Cl1 0.99 2.87 3.521(5) 123.8 2_655
C35 H35B Cl1 0.99 2.96 3.608(5) 124.2 2_655
C35 H35B Cl1 0.99 2.64 3.400(5) 134.0 1_455
C31 H31B O4 0.99 2.56 3.148(5) 117.6 .
C31 H31B O9 0.99 2.46 3.130(5) 124.7 .
C31 H31A Cl1S 0.99 2.94 3.688(5) 133.0 1_545
C32 H32B O4A 0.99 2.60 3.337(6) 131.6 2_656
C32 H32B O4 0.99 2.44 3.034(5) 118.1 .
C32 H32B S3 0.99 2.86 3.360(5) 112.0 .
C2S H2S2 Cl1A 0.99 2.98 3.729(5) 133.3 2_766
C2S H2S2 S3A 0.99 2.89 3.610(5) 130.4 2_666
C2S H2S1 O1 0.99 2.52 3.308(6) 136.4 1_665
C16A H16A Cl2A 0.95 2.66 3.605(5) 170.6 2_766
C27A H27A Cl2A 0.95 2.91 3.841(5) 167.9 2_766
C36A H36D Cl1S 0.99 2.98 3.923(5) 159.9 2_666
C35A H35D Cl1A 0.99 2.59 3.556(5) 165.2 1_455
C34A H34D Cl1A 0.99 2.99 3.648(5) 125.0 2_766
C33A H33D Cl2A 0.99 2.82 3.465(4) 123.7 .
C33A H33C Cl2A 0.99 2.79 3.705(5) 153.1 2_766
C32A H32D O4A 0.99 2.39 3.038(5) 122.9 .
C32A H32D O4 0.99 2.63 3.294(5) 124.3 2_656
C32A H32D S3A 0.99 2.83 3.372(5) 115.1 .
C31A H31D O9A 0.99 2.42 3.095(5) 124.6 .
C16 H16 Cl2 0.95 2.70 3.550(5) 148.7 2_655
C33 H33B Cl2 0.99 2.82 3.462(5) 123.4 .
C33 H33A Cl2 0.99 2.93 3.836(5) 152.8 2_655
C34 H34B Cl1 0.99 2.87 3.521(5) 123.8 2_655
C35 H35B Cl1 0.99 2.96 3.608(5) 124.2 2_655
C35 H35B Cl1 0.99 2.64 3.400(5) 134.0 1_455
C31 H31B O4 0.99 2.56 3.148(5) 117.6 .
C31 H31B O9 0.99 2.46 3.130(5) 124.7 .
C31 H31A Cl1S 0.99 2.94 3.688(5) 133.0 1_545
C32 H32B O4A 0.99 2.60 3.337(6) 131.6 2_656
C32 H32B O4 0.99 2.44 3.034(5) 118.1 .
C32 H32B S3 0.99 2.86 3.360(5) 112.0 .
C2S H2S2 Cl1A 0.99 2.98 3.729(5) 133.3 2_766
C2S H2S2 S3A 0.99 2.89 3.610(5) 130.4 2_666
C2S H2S1 O1 0.99 2.52 3.308(6) 136.4 1_665
C16A H16A Cl2A 0.95 2.66 3.605(5) 170.6 2_766
C27A H27A Cl2A 0.95 2.91 3.841(5) 167.9 2_766
C36A H36D Cl1S 0.99 2.98 3.923(5) 159.9 2_666
C35A H35D Cl1A 0.99 2.59 3.556(5) 165.2 1_455
C34A H34D Cl1A 0.99 2.99 3.648(5) 125.0 2_766
C33A H33D Cl2A 0.99 2.82 3.465(4) 123.7 .
C33A H33C Cl2A 0.99 2.79 3.705(5) 153.1 2_766
C32A H32D O4A 0.99 2.39 3.038(5) 122.9 .
C32A H32D O4 0.99 2.63 3.294(5) 124.3 2_656
C32A H32D S3A 0.99 2.83 3.372(5) 115.1 .
C31A H31D O9A 0.99 2.42 3.095(5) 124.6 .
C16 H16 Cl2 0.95 2.70 3.550(5) 148.7 2_655
C33 H33B Cl2 0.99 2.82 3.462(5) 123.4 .
C33 H33A Cl2 0.99 2.93 3.836(5) 152.8 2_655
C34 H34B Cl1 0.99 2.87 3.521(5) 123.8 2_655
C35 H35B Cl1 0.99 2.96 3.608(5) 124.2 2_655
C35 H35B Cl1 0.99 2.64 3.400(5) 134.0 1_455
C31 H31B O4 0.99 2.56 3.148(5) 117.6 .
C31 H31B O9 0.99 2.46 3.130(5) 124.7 .
C31 H31A Cl1S 0.99 2.94 3.688(5) 133.0 1_545
C32 H32B O4A 0.99 2.60 3.337(6) 131.6 2_656
C32 H32B O4 0.99 2.44 3.034(5) 118.1 .
C32 H32B S3 0.99 2.86 3.360(5) 112.0 .
C2S H2S2 Cl1A 0.99 2.98 3.729(5) 133.3 2_766
C2S H2S2 S3A 0.99 2.89 3.610(5) 130.4 2_666
C2S H2S1 O1 0.99 2.52 3.308(6) 136.4 1_665
C16A H16A Cl2A 0.95 2.66 3.605(5) 170.6 2_766
C27A H27A Cl2A 0.95 2.91 3.841(5) 167.9 2_766
C36A H36D Cl1S 0.99 2.98 3.923(5) 159.9 2_666
C35A H35D Cl1A 0.99 2.59 3.556(5) 165.2 1_455
C34A H34D Cl1A 0.99 2.99 3.648(5) 125.0 2_766
C33A H33D Cl2A 0.99 2.82 3.465(4) 123.7 .
C33A H33C Cl2A 0.99 2.79 3.705(5) 153.1 2_766
C32A H32D O4A 0.99 2.39 3.038(5) 122.9 .
C32A H32D O4 0.99 2.63 3.294(5) 124.3 2_656
C32A H32D S3A 0.99 2.83 3.372(5) 115.1 .
C31A H31D O9A 0.99 2.42 3.095(5) 124.6 .
C16 H16 Cl2 0.95 2.70 3.550(5) 148.7 2_655
C33 H33B Cl2 0.99 2.82 3.462(5) 123.4 .
C33 H33A Cl2 0.99 2.93 3.836(5) 152.8 2_655
C34 H34B Cl1 0.99 2.87 3.521(5) 123.8 2_655
C35 H35B Cl1 0.99 2.96 3.608(5) 124.2 2_655
C35 H35B Cl1 0.99 2.64 3.400(5) 134.0 1_455
C31 H31B O4 0.99 2.56 3.148(5) 117.6 .
C31 H31B O9 0.99 2.46 3.130(5) 124.7 .
C31 H31A Cl1S 0.99 2.94 3.688(5) 133.0 1_545
C32 H32B O4A 0.99 2.60 3.337(6) 131.6 2_656
C32 H32B O4 0.99 2.44 3.034(5) 118.1 .
C32 H32B S3 0.99 2.86 3.360(5) 112.0 .
C32 H32B S3 0.99 2.86 3.360(5) 112.0 .
C32 H32B O4 0.99 2.44 3.034(5) 118.1 .
C32 H32B O4A 0.99 2.60 3.337(6) 131.6 2_656
C31 H31A Cl1S 0.99 2.94 3.688(5) 133.0 1_545
C31 H31B O9 0.99 2.46 3.130(5) 124.7 .
C31 H31B O4 0.99 2.56 3.148(5) 117.6 .
C35 H35B Cl1 0.99 2.64 3.400(5) 134.0 1_455
C35 H35B Cl1 0.99 2.96 3.608(5) 124.2 2_655
C34 H34B Cl1 0.99 2.87 3.521(5) 123.8 2_655
C33 H33A Cl2 0.99 2.93 3.836(5) 152.8 2_655
C33 H33B Cl2 0.99 2.82 3.462(5) 123.4 .
C16 H16 Cl2 0.95 2.70 3.550(5) 148.7 2_655
C31A H31D O9A 0.99 2.42 3.095(5) 124.6 .
C32A H32D S3A 0.99 2.83 3.372(5) 115.1 .
C32A H32D O4 0.99 2.63 3.294(5) 124.3 2_656
C32A H32D O4A 0.99 2.39 3.038(5) 122.9 .
C33A H33C Cl2A 0.99 2.79 3.705(5) 153.1 2_766
C33A H33D Cl2A 0.99 2.82 3.465(4) 123.7 .
C34A H34D Cl1A 0.99 2.99 3.648(5) 125.0 2_766
C35A H35D Cl1A 0.99 2.59 3.556(5) 165.2 1_455
C36A H36D Cl1S 0.99 2.98 3.923(5) 159.9 2_666
C27A H27A Cl2A 0.95 2.91 3.841(5) 167.9 2_766
C16A H16A Cl2A 0.95 2.66 3.605(5) 170.6 2_766
C2S H2S1 O1 0.99 2.52 3.308(6) 136.4 1_665
C2S H2S2 S3A 0.99 2.89 3.610(5) 130.4 2_666
C2S H2S2 Cl1A 0.99 2.98 3.729(5) 133.3 2_766
C32 H32B S3 0.99 2.86 3.360(5) 112.0 .
C32 H32B O4 0.99 2.44 3.034(5) 118.1 .
C32 H32B O4A 0.99 2.60 3.337(6) 131.6 2_656
C31 H31A Cl1S 0.99 2.94 3.688(5) 133.0 1_545
C31 H31B O9 0.99 2.46 3.130(5) 124.7 .
C31 H31B O4 0.99 2.56 3.148(5) 117.6 .
C35 H35B Cl1 0.99 2.64 3.400(5) 134.0 1_455
C35 H35B Cl1 0.99 2.96 3.608(5) 124.2 2_655
C34 H34B Cl1 0.99 2.87 3.521(5) 123.8 2_655
C33 H33A Cl2 0.99 2.93 3.836(5) 152.8 2_655
C33 H33B Cl2 0.99 2.82 3.462(5) 123.4 .
C16 H16 Cl2 0.95 2.70 3.550(5) 148.7 2_655
C31A H31D O9A 0.99 2.42 3.095(5) 124.6 .
C32A H32D S3A 0.99 2.83 3.372(5) 115.1 .
C32A H32D O4 0.99 2.63 3.294(5) 124.3 2_656
C32A H32D O4A 0.99 2.39 3.038(5) 122.9 .
C33A H33C Cl2A 0.99 2.79 3.705(5) 153.1 2_766
C33A H33D Cl2A 0.99 2.82 3.465(4) 123.7 .
C34A H34D Cl1A 0.99 2.99 3.648(5) 125.0 2_766
C35A H35D Cl1A 0.99 2.59 3.556(5) 165.2 1_455
C36A H36D Cl1S 0.99 2.98 3.923(5) 159.9 2_666
C27A H27A Cl2A 0.95 2.91 3.841(5) 167.9 2_766
C16A H16A Cl2A 0.95 2.66 3.605(5) 170.6 2_766
C2S H2S1 O1 0.99 2.52 3.308(6) 136.4 1_665
C2S H2S2 S3A 0.99 2.89 3.610(5) 130.4 2_666
C2S H2S2 Cl1A 0.99 2.98 3.729(5) 133.3 2_766
C32 H32B S3 0.99 2.86 3.360(5) 112.0 .
C32 H32B O4 0.99 2.44 3.034(5) 118.1 .
C32 H32B O4A 0.99 2.60 3.337(6) 131.6 2_656
C31 H31A Cl1S 0.99 2.94 3.688(5) 133.0 1_545
C31 H31B O9 0.99 2.46 3.130(5) 124.7 .
C31 H31B O4 0.99 2.56 3.148(5) 117.6 .
C35 H35B Cl1 0.99 2.64 3.400(5) 134.0 1_455
C35 H35B Cl1 0.99 2.96 3.608(5) 124.2 2_655
C34 H34B Cl1 0.99 2.87 3.521(5) 123.8 2_655
C33 H33A Cl2 0.99 2.93 3.836(5) 152.8 2_655
C33 H33B Cl2 0.99 2.82 3.462(5) 123.4 .
C16 H16 Cl2 0.95 2.70 3.550(5) 148.7 2_655
C31A H31D O9A 0.99 2.42 3.095(5) 124.6 .
C32A H32D S3A 0.99 2.83 3.372(5) 115.1 .
C32A H32D O4 0.99 2.63 3.294(5) 124.3 2_656
C32A H32D O4A 0.99 2.39 3.038(5) 122.9 .
C33A H33C Cl2A 0.99 2.79 3.705(5) 153.1 2_766
C33A H33D Cl2A 0.99 2.82 3.465(4) 123.7 .
C34A H34D Cl1A 0.99 2.99 3.648(5) 125.0 2_766
C35A H35D Cl1A 0.99 2.59 3.556(5) 165.2 1_455
C36A H36D Cl1S 0.99 2.98 3.923(5) 159.9 2_666
C27A H27A Cl2A 0.95 2.91 3.841(5) 167.9 2_766
C16A H16A Cl2A 0.95 2.66 3.605(5) 170.6 2_766
C2S H2S1 O1 0.99 2.52 3.308(6) 136.4 1_665
C2S H2S2 S3A 0.99 2.89 3.610(5) 130.4 2_666
C2S H2S2 Cl1A 0.99 2.98 3.729(5) 133.3 2_766
C32 H32B S3 0.99 2.86 3.360(5) 112.0 .
C32 H32B O4 0.99 2.44 3.034(5) 118.1 .
C32 H32B O4A 0.99 2.60 3.337(6) 131.6 2_656
C31 H31A Cl1S 0.99 2.94 3.688(5) 133.0 1_545
C31 H31B O9 0.99 2.46 3.130(5) 124.7 .
C31 H31B O4 0.99 2.56 3.148(5) 117.6 .
C35 H35B Cl1 0.99 2.64 3.400(5) 134.0 1_455
C35 H35B Cl1 0.99 2.96 3.608(5) 124.2 2_655
C34 H34B Cl1 0.99 2.87 3.521(5) 123.8 2_655
C33 H33A Cl2 0.99 2.93 3.836(5) 152.8 2_655
C33 H33B Cl2 0.99 2.82 3.462(5) 123.4 .
C16 H16 Cl2 0.95 2.70 3.550(5) 148.7 2_655
C31A H31D O9A 0.99 2.42 3.095(5) 124.6 .
C32A H32D S3A 0.99 2.83 3.372(5) 115.1 .
C32A H32D O4 0.99 2.63 3.294(5) 124.3 2_656
C32A H32D O4A 0.99 2.39 3.038(5) 122.9 .
C33A H33C Cl2A 0.99 2.79 3.705(5) 153.1 2_766
C33A H33D Cl2A 0.99 2.82 3.465(4) 123.7 .
C34A H34D Cl1A 0.99 2.99 3.648(5) 125.0 2_766
C35A H35D Cl1A 0.99 2.59 3.556(5) 165.2 1_455
C36A H36D Cl1S 0.99 2.98 3.923(5) 159.9 2_666
C27A H27A Cl2A 0.95 2.91 3.841(5) 167.9 2_766
C16A H16A Cl2A 0.95 2.66 3.605(5) 170.6 2_766
C2S H2S1 O1 0.99 2.52 3.308(6) 136.4 1_665
C2S H2S2 S3A 0.99 2.89 3.610(5) 130.4 2_666
C2S H2S2 Cl1A 0.99 2.98 3.729(5) 133.3 2_766
C32 H32B S3 0.99 2.86 3.360(5) 112.0 .
C32 H32B O4 0.99 2.44 3.034(5) 118.1 .
C32 H32B O4A 0.99 2.60 3.337(6) 131.6 2_656
C31 H31A Cl1S 0.99 2.94 3.688(5) 133.0 1_545
C31 H31B O9 0.99 2.46 3.130(5) 124.7 .
C31 H31B O4 0.99 2.56 3.148(5) 117.6 .
C35 H35B Cl1 0.99 2.64 3.400(5) 134.0 1_455
C35 H35B Cl1 0.99 2.96 3.608(5) 124.2 2_655
C34 H34B Cl1 0.99 2.87 3.521(5) 123.8 2_655
C33 H33A Cl2 0.99 2.93 3.836(5) 152.8 2_655
C33 H33B Cl2 0.99 2.82 3.462(5) 123.4 .
C16 H16 Cl2 0.95 2.70 3.550(5) 148.7 2_655
C31A H31D O9A 0.99 2.42 3.095(5) 124.6 .
C32A H32D S3A 0.99 2.83 3.372(5) 115.1 .
C32A H32D O4 0.99 2.63 3.294(5) 124.3 2_656
C32A H32D O4A 0.99 2.39 3.038(5) 122.9 .
C33A H33C Cl2A 0.99 2.79 3.705(5) 153.1 2_766
C33A H33D Cl2A 0.99 2.82 3.465(4) 123.7 .
C34A H34D Cl1A 0.99 2.99 3.648(5) 125.0 2_766
C35A H35D Cl1A 0.99 2.59 3.556(5) 165.2 1_455
C36A H36D Cl1S 0.99 2.98 3.923(5) 159.9 2_666
C27A H27A Cl2A 0.95 2.91 3.841(5) 167.9 2_766
C16A H16A Cl2A 0.95 2.66 3.605(5) 170.6 2_766
C2S H2S1 O1 0.99 2.52 3.308(6) 136.4 1_665
C2S H2S2 S3A 0.99 2.89 3.610(5) 130.4 2_666
C2S H2S2 Cl1A 0.99 2.98 3.729(5) 133.3 2_766
C32 H32B S3 0.99 2.86 3.360(5) 112.0 .
C32 H32B O4 0.99 2.44 3.034(5) 118.1 .
C32 H32B O4A 0.99 2.60 3.337(6) 131.6 2_656
C31 H31A Cl1S 0.99 2.94 3.688(5) 133.0 1_545
C31 H31B O9 0.99 2.46 3.130(5) 124.7 .
C31 H31B O4 0.99 2.56 3.148(5) 117.6 .
C35 H35B Cl1 0.99 2.64 3.400(5) 134.0 1_455
C35 H35B Cl1 0.99 2.96 3.608(5) 124.2 2_655
C34 H34B Cl1 0.99 2.87 3.521(5) 123.8 2_655
C33 H33A Cl2 0.99 2.93 3.836(5) 152.8 2_655
C33 H33B Cl2 0.99 2.82 3.462(5) 123.4 .
C16 H16 Cl2 0.95 2.70 3.550(5) 148.7 2_655
C31A H31D O9A 0.99 2.42 3.095(5) 124.6 .
C32A H32D S3A 0.99 2.83 3.372(5) 115.1 .
C32A H32D O4 0.99 2.63 3.294(5) 124.3 2_656
C32A H32D O4A 0.99 2.39 3.038(5) 122.9 .
C33A H33C Cl2A 0.99 2.79 3.705(5) 153.1 2_766
C33A H33D Cl2A 0.99 2.82 3.465(4) 123.7 .
C34A H34D Cl1A 0.99 2.99 3.648(5) 125.0 2_766
C35A H35D Cl1A 0.99 2.59 3.556(5) 165.2 1_455
C36A H36D Cl1S 0.99 2.98 3.923(5) 159.9 2_666
C27A H27A Cl2A 0.95 2.91 3.841(5) 167.9 2_766
C16A H16A Cl2A 0.95 2.66 3.605(5) 170.6 2_766
C2S H2S1 O1 0.99 2.52 3.308(6) 136.4 1_665
C2S H2S2 S3A 0.99 2.89 3.610(5) 130.4 2_666
C2S H2S2 Cl1A 0.99 2.98 3.729(5) 133.3 2_766
C32 H32B S3 0.99 2.86 3.360(5) 112.0 .
C32 H32B O4 0.99 2.44 3.034(5) 118.1 .
C32 H32B O4A 0.99 2.60 3.337(6) 131.6 2_656
C31 H31A Cl1S 0.99 2.94 3.688(5) 133.0 1_545
C31 H31B O9 0.99 2.46 3.130(5) 124.7 .
C31 H31B O4 0.99 2.56 3.148(5) 117.6 .
C35 H35B Cl1 0.99 2.64 3.400(5) 134.0 1_455
C35 H35B Cl1 0.99 2.96 3.608(5) 124.2 2_655
C34 H34B Cl1 0.99 2.87 3.521(5) 123.8 2_655
C33 H33A Cl2 0.99 2.93 3.836(5) 152.8 2_655
C33 H33B Cl2 0.99 2.82 3.462(5) 123.4 .
C16 H16 Cl2 0.95 2.70 3.550(5) 148.7 2_655
C31A H31D O9A 0.99 2.42 3.095(5) 124.6 .
C32A H32D S3A 0.99 2.83 3.372(5) 115.1 .
C32A H32D O4 0.99 2.63 3.294(5) 124.3 2_656
C32A H32D O4A 0.99 2.39 3.038(5) 122.9 .
C33A H33C Cl2A 0.99 2.79 3.705(5) 153.1 2_766
C33A H33D Cl2A 0.99 2.82 3.465(4) 123.7 .
C34A H34D Cl1A 0.99 2.99 3.648(5) 125.0 2_766
C35A H35D Cl1A 0.99 2.59 3.556(5) 165.2 1_455
C36A H36D Cl1S 0.99 2.98 3.923(5) 159.9 2_666
C27A H27A Cl2A 0.95 2.91 3.841(5) 167.9 2_766
C16A H16A Cl2A 0.95 2.66 3.605(5) 170.6 2_766
C2S H2S1 O1 0.99 2.52 3.308(6) 136.4 1_665
C2S H2S2 S3A 0.99 2.89 3.610(5) 130.4 2_666
C2S H2S2 Cl1A 0.99 2.98 3.729(5) 133.3 2_766
C32 H32B S3 0.99 2.86 3.360(5) 112.0 .
C32 H32B O4 0.99 2.44 3.034(5) 118.1 .
C32 H32B O4A 0.99 2.60 3.337(6) 131.6 2_656
C31 H31A Cl1S 0.99 2.94 3.688(5) 133.0 1_545
C31 H31B O9 0.99 2.46 3.130(5) 124.7 .
C31 H31B O4 0.99 2.56 3.148(5) 117.6 .
C35 H35B Cl1 0.99 2.64 3.400(5) 134.0 1_455
C35 H35B Cl1 0.99 2.96 3.608(5) 124.2 2_655
C34 H34B Cl1 0.99 2.87 3.521(5) 123.8 2_655
C33 H33A Cl2 0.99 2.93 3.836(5) 152.8 2_655
C33 H33B Cl2 0.99 2.82 3.462(5) 123.4 .
C16 H16 Cl2 0.95 2.70 3.550(5) 148.7 2_655
C31A H31D O9A 0.99 2.42 3.095(5) 124.6 .
C32A H32D S3A 0.99 2.83 3.372(5) 115.1 .
C32A H32D O4 0.99 2.63 3.294(5) 124.3 2_656
C32A H32D O4A 0.99 2.39 3.038(5) 122.9 .
C33A H33C Cl2A 0.99 2.79 3.705(5) 153.1 2_766
C33A H33D Cl2A 0.99 2.82 3.465(4) 123.7 .
C34A H34D Cl1A 0.99 2.99 3.648(5) 125.0 2_766
C35A H35D Cl1A 0.99 2.59 3.556(5) 165.2 1_455
C36A H36D Cl1S 0.99 2.98 3.923(5) 159.9 2_666
C27A H27A Cl2A 0.95 2.91 3.841(5) 167.9 2_766
C16A H16A Cl2A 0.95 2.66 3.605(5) 170.6 2_766
C2S H2S1 O1 0.99 2.52 3.308(6) 136.4 1_665
C2S H2S2 S3A 0.99 2.89 3.610(5) 130.4 2_666
C2S H2S2 Cl1A 0.99 2.98 3.729(5) 133.3 2_766
C32 H32B S3 0.99 2.86 3.360(5) 112.0 .
C32 H32B O4 0.99 2.44 3.034(5) 118.1 .
C32 H32B O4A 0.99 2.60 3.337(6) 131.6 2_656
C31 H31A Cl1S 0.99 2.94 3.688(5) 133.0 1_545
C31 H31B O9 0.99 2.46 3.130(5) 124.7 .
C31 H31B O4 0.99 2.56 3.148(5) 117.6 .
C35 H35B Cl1 0.99 2.64 3.400(5) 134.0 1_455
C35 H35B Cl1 0.99 2.96 3.608(5) 124.2 2_655
C34 H34B Cl1 0.99 2.87 3.521(5) 123.8 2_655
C33 H33A Cl2 0.99 2.93 3.836(5) 152.8 2_655
C33 H33B Cl2 0.99 2.82 3.462(5) 123.4 .
C16 H16 Cl2 0.95 2.70 3.550(5) 148.7 2_655
C31A H31D O9A 0.99 2.42 3.095(5) 124.6 .
C32A H32D S3A 0.99 2.83 3.372(5) 115.1 .
C32A H32D O4 0.99 2.63 3.294(5) 124.3 2_656
C32A H32D O4A 0.99 2.39 3.038(5) 122.9 .
C33A H33C Cl2A 0.99 2.79 3.705(5) 153.1 2_766
C33A H33D Cl2A 0.99 2.82 3.465(4) 123.7 .
C34A H34D Cl1A 0.99 2.99 3.648(5) 125.0 2_766
C35A H35D Cl1A 0.99 2.59 3.556(5) 165.2 1_455
C36A H36D Cl1S 0.99 2.98 3.923(5) 159.9 2_666
C27A H27A Cl2A 0.95 2.91 3.841(5) 167.9 2_766
C16A H16A Cl2A 0.95 2.66 3.605(5) 170.6 2_766
C2S H2S1 O1 0.99 2.52 3.308(6) 136.4 1_665
C2S H2S2 S3A 0.99 2.89 3.610(5) 130.4 2_666
C2S H2S2 Cl1A 0.99 2.98 3.729(5) 133.3 2_766
C32 H32B S3 0.99 2.86 3.360(5) 112.0 .
C32 H32B O4 0.99 2.44 3.034(5) 118.1 .
C32 H32B O4A 0.99 2.60 3.337(6) 131.6 2_656
C31 H31A Cl1S 0.99 2.94 3.688(5) 133.0 1_545
C31 H31B O9 0.99 2.46 3.130(5) 124.7 .
C31 H31B O4 0.99 2.56 3.148(5) 117.6 .
C35 H35B Cl1 0.99 2.64 3.400(5) 134.0 1_455
C35 H35B Cl1 0.99 2.96 3.608(5) 124.2 2_655
C34 H34B Cl1 0.99 2.87 3.521(5) 123.8 2_655
C33 H33A Cl2 0.99 2.93 3.836(5) 152.8 2_655
C33 H33B Cl2 0.99 2.82 3.462(5) 123.4 .
C16 H16 Cl2 0.95 2.70 3.550(5) 148.7 2_655
C31A H31D O9A 0.99 2.42 3.095(5) 124.6 .
C32A H32D S3A 0.99 2.83 3.372(5) 115.1 .
C32A H32D O4 0.99 2.63 3.294(5) 124.3 2_656
C32A H32D O4A 0.99 2.39 3.038(5) 122.9 .
C33A H33C Cl2A 0.99 2.79 3.705(5) 153.1 2_766
C33A H33D Cl2A 0.99 2.82 3.465(4) 123.7 .
C34A H34D Cl1A 0.99 2.99 3.648(5) 125.0 2_766
C35A H35D Cl1A 0.99 2.59 3.556(5) 165.2 1_455
C36A H36D Cl1S 0.99 2.98 3.923(5) 159.9 2_666
C27A H27A Cl2A 0.95 2.91 3.841(5) 167.9 2_766
C16A H16A Cl2A 0.95 2.66 3.605(5) 170.6 2_766
C2S H2S1 O1 0.99 2.52 3.308(6) 136.4 1_665
C2S H2S2 S3A 0.99 2.89 3.610(5) 130.4 2_666
C2S H2S2 Cl1A 0.99 2.98 3.729(5) 133.3 2_766

loop_
_geom_torsion_atom_site_label_1
_geom_torsion_atom_site_label_2
_geom_torsion_atom_site_label_3
_geom_torsion_atom_site_label_4
_geom_torsion
O6 P1 O9 C29 68.9(4)
O5 P1 O9 C29 -34.5(4)
Mo P1 O9 C29 -162.9(3)
O10 P2 O8 C18 -170.1(3)
O7 P2 O8 C18 -61.1(3)
Mo P2 O8 C18 67.1(3)
O10 P2 O7 C17 75.7(4)
O8 P2 O7 C17 -26.6(4)
Mo P2 O7 C17 -158.5(3)
O7 P2 O10 C36 -53.9(4)
O8 P2 O10 C36 49.5(4)
Mo P2 O10 C36 178.4(3)
O9 P1 O5 C5 160.6(3)
O6 P1 O5 C5 51.8(3)
Mo P1 O5 C5 -75.8(3)
O9 P1 O6 C6 -62.8(4)
O5 P1 O6 C6 38.6(4)
Mo P1 O6 C6 169.7(3)
O7A P2A O10A C36A -62.9(4)
O8A P2A O10A C36A 40.4(4)
MoA P2A O10A C36A 166.2(3)
O10A P2A O7A C17A 62.5(4)
O8A P2A O7A C17A -39.3(4)
MoA P2A O7A C17A -170.1(3)
O10A P2A O8A C18A -162.0(3)
O7A P2A O8A C18A -52.5(3)
MoA P2A O8A C18A 77.5(3)
O9A P1A O5A C5A 170.8(3)
O6A P1A O5A C5A 62.7(3)
MoA P1A O5A C5A -64.1(3)
O9A P1A O6A C6A -78.6(4)
O5A P1A O6A C6A 23.0(4)
MoA P1A O6A C6A 154.0(3)
O6A P1A O9A C29A 64.1(4)
O5A P1A O9A C29A -39.6(4)
MoA P1A O9A C29A -168.8(3)
C33 S2 C32 C31 -157.2(3)
Pt S2 C32 C31 -46.8(3)
S2 C32 C31 S1 57.0(4)
C30 S1 C31 C32 71.1(4)
Pt S1 C31 C32 -37.7(3)
C31 S1 C30 C29 61.7(4)
Pt S1 C30 C29 169.1(3)
P1 O9 C29 C30 -139.5(3)
S1 C30 C29 O9 -86.2(4)
P2 O8 C18 C28 -107.4(4)
P2 O8 C18 C20 77.5(5)
C28 C18 C20 C22 1.8(7)
O8 C18 C20 C22 176.8(4)
C28 C18 C20 C19 -174.2(4)
O8 C18 C20 C19 0.7(6)
C18 C20 C19 C17 -43.7(6)
C22 C20 C19 C17 140.4(5)
C18 C20 C19 C21 136.6(5)
C22 C20 C19 C21 -39.3(7)
C21 C19 C17 C27 -0.3(7)
C20 C19 C17 C27 -179.9(4)
C21 C19 C17 O7 175.4(4)
C20 C19 C17 O7 -4.3(7)
P2 O7 C17 C27 -120.4(4)
P2 O7 C17 C19 63.7(6)
C19 C17 C27 C25 0.5(7)
O7 C17 C27 C25 -175.3(4)
C17 C27 C25 C23 -0.7(7)
C27 C25 C23 C21 0.8(7)
C25 C23 C21 C19 -0.6(7)
C17 C19 C21 C23 0.3(7)
C20 C19 C21 C23 -180.0(4)
C18 C20 C22 C24 0.0(7)
C19 C20 C22 C24 176.0(4)
C20 C22 C24 C26 -1.0(7)
C22 C24 C26 C28 0.2(7)
O8 C18 C28 C26 -177.6(4)
C20 C18 C28 C26 -2.7(7)
C24 C26 C28 C18 1.6(7)
P2 O10 C36 C35 132.6(3)
O10 C36 C35 S3 74.3(4)
C34 S3 C35 C36 175.4(3)
C35 S3 C34 C33 66.3(4)
S3 C34 C33 S2 71.8(4)
C32 S2 C33 C34 -79.5(4)
Pt S2 C33 C34 174.1(3)
P1 O5 C5 C15 105.4(4)
P1 O5 C5 C7 -77.6(5)
C7 C5 C15 C13 -2.5(7)
O5 C5 C15 C13 174.4(4)
C15 C5 C7 C9 2.8(7)
O5 C5 C7 C9 -174.0(4)
C15 C5 C7 C8 -178.2(4)
O5 C5 C7 C8 4.9(6)
C9 C7 C8 C6 -140.8(5)
C5 C7 C8 C6 40.4(7)
C9 C7 C8 C10 37.4(7)
C5 C7 C8 C10 -141.5(5)
C10 C8 C6 C16 0.6(7)
C7 C8 C6 C16 178.8(4)
C10 C8 C6 O6 -173.3(4)
C7 C8 C6 O6 4.9(7)
P1 O6 C6 C16 114.4(4)
P1 O6 C6 C8 -71.4(5)
C8 C6 C16 C14 0.1(7)
O6 C6 C16 C14 174.2(4)
C6 C16 C14 C12 -0.9(7)
C16 C14 C12 C10 0.9(7)
C14 C12 C10 C8 -0.1(7)
C6 C8 C10 C12 -0.6(7)
C7 C8 C10 C12 -178.8(4)
C30A S1A C31A C32A 69.7(3)
PtA S1A C31A C32A -38.4(3)
S1A C31A C32A S2A 56.8(4)
C33A S2A C32A C31A -159.2(3)
PtA S2A C32A C31A -45.7(3)
C32A S2A C33A C34A -82.7(3)
PtA S2A C33A C34A 169.5(3)
S2A C33A C34A S3A 71.0(4)
C35A S3A C34A C33A 73.5(4)
C34A S3A C35A C36A -177.6(3)
P2A O10A C36A C35A 136.2(3)
S3A C35A C36A O10A 75.0(4)
P2A O7A C17A C27A -111.8(4)
P2A O7A C17A C19A 71.6(5)
C19A C17A C27A C25A -0.2(8)
O7A C17A C27A C25A -176.6(5)
C17A C27A C25A C23A 1.5(8)
C27A C25A C23A C21A -1.3(8)
C25A C23A C21A C19A -0.2(8)
C27A C17A C19A C21A -1.2(7)
O7A C17A C19A C21A 175.2(4)
C27A C17A C19A C20A -179.6(5)
O7A C17A C19A C20A -3.2(7)
C23A C21A C19A C17A 1.4(7)
C23A C21A C19A C20A 179.8(5)
C17A C19A C20A C22A 137.6(5)
C21A C19A C20A C22A -40.7(7)
C17A C19A C20A C18A -42.4(6)
C21A C19A C20A C18A 139.2(5)
C18A C20A C22A C24A 2.4(7)
C19A C20A C22A C24A -177.6(4)
C20A C22A C24A C26A 0.3(7)
C22A C24A C26A C28A -2.2(7)
C24A C26A C28A C18A 1.3(7)
C26A C28A C18A O8A -175.9(4)
C26A C28A C18A C20A 1.6(7)
P2A O8A C18A C28A -102.5(4)
P2A O8A C18A C20A 80.0(5)
C22A C20A C18A C28A -3.3(6)
C19A C20A C18A C28A 176.7(4)
C22A C20A C18A O8A 174.1(4)
C19A C20A C18A O8A -5.8(6)
P1A O5A C5A C15A 108.2(4)
P1A O5A C5A C7A -76.0(4)
C15A C5A C7A C9A -1.8(7)
O5A C5A C7A C9A -177.4(4)
C15A C5A C7A C8A 173.7(4)
O5A C5A C7A C8A -1.8(6)
C5A C7A C8A C10A -138.2(5)
C9A C7A C8A C10A 37.2(6)
C5A C7A C8A C6A 40.6(7)
C9A C7A C8A C6A -144.0(5)
C6A C8A C10A C12A -1.4(7)
C7A C8A C10A C12A 177.5(4)
C12A C14A C16A C6A -0.3(7)
C14A C16A C6A C8A -0.3(7)
C14A C16A C6A O6A 173.1(4)
C10A C8A C6A C16A 1.1(7)
C7A C8A C6A C16A -177.7(4)
C10A C8A C6A O6A -172.0(4)
C7A C8A C6A O6A 9.1(7)
P1A O6A C6A C16A 122.7(4)
P1A O6A C6A C8A -63.8(5)
C5A C7A C9A C11A 1.0(7)
C8A C7A C9A C11A -174.6(4)
C7A C9A C11A C13A 0.4(8)
C9A C11A C13A C15A -1.1(7)
C7A C5A C15A C13A 1.3(7)
O5A C5A C15A C13A 176.9(4)
C11A C13A C15A C5A 0.2(7)
P1A O9A C29A C30A -133.8(3)
O9A C29A C30A S1A -81.8(4)
C31A S1A C30A C29A 62.7(4)
PtA S1A C30A C29A 169.4(3)
C16A C14A C12A C10A 0.1(7)
C8A C10A C12A C14A 0.8(7)
C13 C11 C9 C7 0.2(8)
C5 C7 C9 C11 -1.7(7)
C8 C7 C9 C11 179.4(5)
C5 C15 C13 C11 0.8(8)
C9 C11 C13 C15 0.3(8)
